data_4344079
loop_
_publ_author_name
'Zhang, Bo'
'Feng, Mei-Ling'
'Cui, Hong-Hua'
'Du, Cheng-Feng'
'Qi, Xing-Hui'
'Shen, Nan-Nan'
'Huang, Xiao-Ying'

_publ_section_title
;
 Syntheses, Crystal Structures, Ion-Exchange, and Photocatalytic
 Properties of Two Amine-Directed Ge-Sb-S Compounds.
;
_journal_issue 17
_journal_name_full 'Inorganic chemistry'
_journal_page_first 8474
_journal_page_last 8481
_journal_paper_doi 10.1021/acs.inorgchem.5b01181
_journal_volume 54
_journal_year 2015
_chemical_formula_moiety '20(C H6 N),Ge10Sb28S72,7(H2 O)'
_chemical_formula_sum 'C20 H134 Ge10 N20 O7 S72 Sb28'
_chemical_formula_weight 7210.69
_chemical_name_systematic
; 
 ? 
;
_space_group_IT_number 15
_symmetry_cell_setting monoclinic
_symmetry_space_group_name_Hall '-C 2yc'
_symmetry_space_group_name_H-M 'C 1 2/c 1'
_atom_sites_solution_hydrogens geom
_atom_sites_solution_primary direct
_atom_sites_solution_secondary difmap
_audit_creation_method SHELXL-97
_cell_angle_alpha 90.00
_cell_angle_beta 100.084(2)
_cell_angle_gamma 90.00
_cell_formula_units_Z 8
_cell_length_a 29.2964(8)
_cell_length_b 29.3261(5)
_cell_length_c 41.6006(10)
_cell_measurement_reflns_used 11837
_cell_measurement_temperature 293(2)
_cell_measurement_theta_max 28.8060
_cell_measurement_theta_min 2.8300
_cell_volume 35189.0(14)
_computing_cell_refinement
;
CrysAlisPro, Agilent Technologies,
Version 1.171.36.28 (release 01-02-2013 CrysAlis171 .NET)
(compiled Feb  1 2013,16:14:44)
;
_computing_data_collection
;
CrysAlisPro, Agilent Technologies,
Version 1.171.36.28 (release 01-02-2013 CrysAlis171 .NET)
(compiled Feb  1 2013,16:14:44)
;
_computing_data_reduction
;
CrysAlisPro, Agilent Technologies,
Version 1.171.36.28 (release 01-02-2013 CrysAlis171 .NET)
(compiled Feb  1 2013,16:14:44)
;
_computing_molecular_graphics 'DIAMOND. Version 3.2. Crystal Impact'
_computing_publication_material 'Windows Word 2010'
_computing_structure_refinement 'SHELXL-97 (Sheldrick, 1997)'
_computing_structure_solution 'SHELXS-97 (Sheldrick, 1990)'
_diffrn_ambient_temperature 293(2)
_diffrn_detector_area_resol_mean 16.2083
_diffrn_measured_fraction_theta_full 0.998
_diffrn_measured_fraction_theta_max 0.998
_diffrn_measurement_device_type 'Xcalibur, Eos'
_diffrn_measurement_method '\w scans'
_diffrn_radiation_monochromator graphite
_diffrn_radiation_source 'fine-focus sealed tube'
_diffrn_radiation_type MoK\a
_diffrn_radiation_wavelength 0.71073
_diffrn_reflns_av_R_equivalents 0.0859
_diffrn_reflns_av_sigmaI/netI 0.0974
_diffrn_reflns_limit_h_max 34
_diffrn_reflns_limit_h_min -25
_diffrn_reflns_limit_k_max 34
_diffrn_reflns_limit_k_min -34
_diffrn_reflns_limit_l_max 39
_diffrn_reflns_limit_l_min -49
_diffrn_reflns_number 72373
_diffrn_reflns_theta_full 25.03
_diffrn_reflns_theta_max 25.03
_diffrn_reflns_theta_min 2.28
_diffrn_standards_number 89499
_exptl_absorpt_coefficient_mu 6.784
_exptl_absorpt_correction_T_max 1.00000
_exptl_absorpt_correction_T_min 0.86669
_exptl_absorpt_correction_type multi-scan
_exptl_crystal_colour yellow
_exptl_crystal_density_diffrn 2.722
_exptl_crystal_density_method 'not measured'
_exptl_crystal_description sheet
_exptl_crystal_F_000 26800
_exptl_crystal_size_max 0.57
_exptl_crystal_size_mid 0.41
_exptl_crystal_size_min 0.20
_refine_diff_density_max 3.547
_refine_diff_density_min -2.918
_refine_diff_density_rms 0.441
_refine_ls_extinction_method none
_refine_ls_goodness_of_fit_ref 1.077
_refine_ls_hydrogen_treatment mixed
_refine_ls_matrix_type full
_refine_ls_number_parameters 1425
_refine_ls_number_reflns 31028
_refine_ls_number_restraints 477
_refine_ls_restrained_S_all 1.072
_refine_ls_R_factor_all 0.1233
_refine_ls_R_factor_gt 0.0905
_refine_ls_shift/su_max 0.006
_refine_ls_shift/su_mean 0.001
_refine_ls_structure_factor_coef Fsqd
_refine_ls_weighting_details 'calc w=1/[\s^2^(Fo^2^)+(0.0000P)^2^+6782.0000P] where P=(Fo^2^+2Fc^2^)/3'
_refine_ls_weighting_scheme calc
_refine_ls_wR_factor_gt 0.1885
_refine_ls_wR_factor_ref 0.1991
_reflns_number_gt 18271
_reflns_number_total 31028
_reflns_threshold_expression >2sigma(I)
_cod_data_source_file ic5b01181_si_002.cif
_cod_data_source_block Compound-1
_cod_depositor_comments 'Adding full bibliography for 4344079--4344080.cif.'
_cod_original_sg_symbol_H-M C2/c
_cod_database_code 4344079

loop_
_symmetry_equiv_pos_as_xyz
'x, y, z'
'-x, y, -z+1/2'
'x+1/2, y+1/2, z'
'-x+1/2, y+1/2, -z+1/2'
'-x, -y, -z'
'x, -y, z-1/2'
'-x+1/2, -y+1/2, -z'
'x+1/2, -y+1/2, z-1/2'

loop_
_atom_site_label
_atom_site_type_symbol
_atom_site_fract_x
_atom_site_fract_y
_atom_site_fract_z
_atom_site_U_iso_or_equiv
_atom_site_adp_type
_atom_site_occupancy
_atom_site_symmetry_multiplicity
_atom_site_calc_flag
_atom_site_refinement_flags
_atom_site_disorder_assembly
_atom_site_disorder_group
Sb1 Sb 0.50502(5) 0.99827(5) 0.17718(4) 0.0170(3) Uani 1 1 d . . .
Sb2 Sb 0.45861(6) 0.87673(5) 0.17721(4) 0.0172(3) Uani 1 1 d . . .
Sb3 Sb 0.45324(5) 0.76059(5) 0.13824(4) 0.0142(3) Uani 1 1 d . . .
Sb4 Sb 0.54490(5) 0.66810(5) 0.13825(4) 0.0151(3) Uani 1 1 d . . .
Sb5 Sb 0.67101(5) 0.66404(5) 0.17722(4) 0.0175(3) Uani 1 1 d . . .
Sb6 Sb 0.64891(5) 0.45637(5) 0.13816(4) 0.0139(3) Uani 1 1 d . . .
Sb7 Sb 0.54253(5) 0.46069(6) 0.17716(4) 0.0181(3) Uani 1 1 d . . .
Sb8 Sb 0.42089(5) 0.41421(6) 0.17717(4) 0.0180(3) Uani 1 1 d . . .
Sb9 Sb 0.29267(5) 0.21102(5) 0.17714(4) 0.0170(3) Uani 1 1 d . . .
Sb10 Sb 0.39929(5) 0.20685(5) 0.13818(4) 0.0152(3) Uani 1 1 d . . .
Sb11 Sb 0.38665(5) 0.28184(5) 0.06501(4) 0.0169(3) Uani 1 1 d . . .
Sb12 Sb 0.51376(7) 0.25389(7) 0.03971(4) 0.0390(5) Uani 1 1 d . . .
Sb13 Sb 0.54814(5) 0.12016(5) 0.06515(4) 0.0172(3) Uani 1 1 d . . .
Sb14 Sb 0.49103(5) 0.11441(5) 0.13816(4) 0.0141(3) Uani 1 1 d . . .
Sb15 Sb 0.27105(5) 0.34340(5) 0.06510(4) 0.0172(3) Uani 1 1 d . . .
Sb16 Sb 0.29526(5) 0.41858(5) 0.13827(4) 0.0141(3) Uani 1 1 d . . .
Sb17 Sb 0.20268(5) 0.51046(5) 0.13823(4) 0.0148(3) Uani 1 1 d . . .
Sb18 Sb 0.13096(7) 0.37138(7) 0.03966(4) 0.0386(5) Uani 1 1 d . . .
Sb19 Sb 0.10922(5) 0.50476(5) 0.06504(4) 0.0168(3) Uani 1 1 d . . .
Sb20 Sb 0.20825(6) 0.62670(5) 0.17720(4) 0.0180(3) Uani 1 1 d . . .
Sb21 Sb 0.25535(5) 0.74829(5) 0.17713(4) 0.0179(3) Uani 1 1 d . . .
Sb22 Sb 0.24141(5) 0.86465(5) 0.13824(4) 0.0148(3) Uani 1 1 d . . .
Sb23 Sb 0.29816(5) 0.87025(5) 0.06498(4) 0.0166(3) Uani 1 1 d . . .
Sb24 Sb 0.26365(7) 1.00382(7) 0.03968(4) 0.0384(5) Uani 1 1 d . . .
Sb25 Sb 0.13657(5) 1.03166(5) 0.06507(4) 0.0172(3) Uani 1 1 d . . .
Sb26 Sb 0.35956(5) 0.75486(5) 0.06510(4) 0.0166(3) Uani 1 1 d . . .
Sb27 Sb 0.52084(5) 0.59312(5) 0.06506(4) 0.0169(3) Uani 1 1 d . . .
Sb28 Sb 0.38137(7) 0.62105(7) 0.03960(4) 0.0388(5) Uani 1 1 d . . .
Ge1 Ge 0.5000 0.93763(13) 0.2500 0.0142(8) Uani 1 2 d S . .
Ge2 Ge 0.5000 0.43765(14) 0.2500 0.0146(8) Uani 1 2 d S . .
Ge3 Ge 0.60021(9) 0.56255(8) 0.15095(7) 0.0135(6) Uani 1 1 d . . .
Ge4 Ge 0.35053(8) 0.31229(8) 0.15141(7) 0.0129(5) Uani 1 1 d U . .
Ge5 Ge 0.43558(7) 0.17089(7) 0.05974(6) 0.0095(5) Uani 1 1 d . . .
Ge6 Ge 0.21917(8) 0.45426(8) 0.05987(6) 0.0098(5) Uani 1 1 d . . .
Ge7 Ge 0.10025(8) 0.56258(9) 0.15099(6) 0.0134(6) Uani 1 1 d . . .
Ge8 Ge 0.25000(8) 0.68748(11) 0.25002(5) 0.0178(7) Uani 1 1 d . . .
Ge9 Ge 0.18579(7) 0.92081(7) 0.05968(6) 0.0093(5) Uani 1 1 d . . .
Ge10 Ge 0.35026(8) 0.81252(9) 0.15135(6) 0.0129(5) Uani 1 1 d . . .
Ge11 Ge 0.46923(8) 0.70410(7) 0.05986(6) 0.0091(5) Uani 1 1 d . . .
S1 S 0.4482(2) 0.9787(2) 0.21755(16) 0.0230(15) Uani 1 1 d . . .
S2 S 0.5353(2) 0.8964(2) 0.21744(17) 0.0244(15) Uani 1 1 d U . .
S3 S 0.4723(2) 0.9375(2) 0.13936(15) 0.0153(13) Uani 1 1 d U . .
S4 S 0.4445(2) 1.0548(2) 0.15800(18) 0.0233(15) Uani 1 1 d . . .
S5 S 0.3888(2) 0.8538(2) 0.12049(19) 0.0266(16) Uani 1 1 d . . .
S6 S 0.5096(2) 0.8205(2) 0.15791(17) 0.0234(15) Uani 1 1 d . . .
S7 S 0.4037(2) 0.7718(3) 0.18302(18) 0.0270(16) Uani 1 1 d . . .
S8 S 0.5182(2) 0.7437(2) 0.09436(15) 0.0222(14) Uani 1 1 d . . .
S9 S 0.4919(2) 0.6991(2) 0.17326(15) 0.0196(13) Uani 1 1 d . . .
S10 S 0.6101(2) 0.7194(2) 0.15790(18) 0.0235(15) Uani 1 1 d . . .
S11 S 0.5680(2) 0.6083(2) 0.18335(15) 0.0174(14) Uani 1 1 d . . .
S12 S 0.6339(2) 0.6082(2) 0.12077(16) 0.0179(14) Uani 1 1 d . . .
S13 S 0.6493(2) 0.5174(2) 0.18322(16) 0.0217(15) Uani 1 1 d . . .
S14 S 0.5506(2) 0.5168(2) 0.12053(17) 0.0220(15) Uani 1 1 d . . .
S15 S 0.7224(2) 0.6874(2) 0.13891(15) 0.0181(14) Uani 1 1 d . . .
S16 S 0.7003(3) 0.7303(2) 0.21756(18) 0.0283(17) Uani 1 1 d . . .
S17 S 0.5938(2) 0.4051(2) 0.15809(18) 0.0248(15) Uani 1 1 d . . .
S18 S 0.5336(2) 0.3937(2) 0.21749(17) 0.0224(15) Uani 1 1 d U . .
S19 S 0.4723(2) 0.4372(2) 0.13900(15) 0.0170(13) Uani 1 1 d . . .
S20 S 0.4506(2) 0.4811(2) 0.21758(16) 0.0226(15) Uani 1 1 d . . .
S21 S 0.3602(2) 0.4700(2) 0.15797(18) 0.0247(15) Uani 1 1 d . . .
S22 S 0.3846(2) 0.3578(2) 0.1208(2) 0.0283(17) Uani 1 1 d . . .
S23 S 0.3177(3) 0.3576(2) 0.18332(19) 0.0306(17) Uani 1 1 d . . .
S24 S 0.3984(2) 0.2668(2) 0.18327(18) 0.0268(16) Uani 1 1 d . . .
S25 S 0.3011(2) 0.2672(2) 0.12091(19) 0.0261(16) Uani 1 1 d . . .
S26 S 0.3438(2) 0.1552(2) 0.15751(17) 0.0233(14) Uani 1 1 d . . .
S27 S 0.4043(2) 0.1310(2) 0.09431(15) 0.0205(13) Uani 1 1 d . . .
S28 S 0.4694(2) 0.1758(2) 0.17304(15) 0.0186(13) Uani 1 1 d . . .
S29 S 0.38360(19) 0.21246(19) 0.02783(14) 0.0162(12) Uani 1 1 d . . .
S30 S 0.48864(19) 0.21679(19) 0.08786(14) 0.0133(12) Uani 1 1 d . . .
S31 S 0.4692(2) 0.1274(2) 0.02739(16) 0.0235(14) Uani 1 1 d . . .
S32 S 0.4444(2) 0.3215(2) 0.04273(18) 0.0262(15) Uani 1 1 d . . .
S33 S 0.5688(2) 0.3020(2) 0.06934(17) 0.0279(15) Uani 1 1 d . . .
S34 S 0.5826(2) 0.1835(2) 0.04260(16) 0.0245(14) Uani 1 1 d . . .
S35 S 0.3199(2) 0.3130(3) 0.02778(17) 0.0312(17) Uani 1 1 d U . .
S36 S 0.25477(19) 0.41298(18) 0.02762(14) 0.0142(12) Uani 1 1 d . . .
S37 S 0.2022(2) 0.3035(2) 0.04268(17) 0.0265(15) Uani 1 1 d . . .
S38 S 0.2677(2) 0.4943(2) 0.09436(15) 0.0213(13) Uani 1 1 d . . .
S39 S 0.2426(2) 0.4489(2) 0.17311(15) 0.0190(13) Uani 1 1 d . . .
S40 S 0.1802(2) 0.4082(2) 0.08785(14) 0.0150(12) Uani 1 1 d . . .
S41 S 0.2591(2) 0.5707(2) 0.15730(18) 0.0242(15) Uani 1 1 d . . .
S42 S 0.1538(2) 0.5221(2) 0.18351(16) 0.0193(14) Uani 1 1 d D . .
S43 S 0.0908(2) 0.3230(2) 0.06964(17) 0.0279(15) Uani 1 1 d . . .
S44 S 0.1689(2) 0.4977(2) 0.02708(16) 0.0249(14) Uani 1 1 d . . .
S45 S 0.0636(2) 0.4412(2) 0.04270(18) 0.0279(15) Uani 1 1 d . . .
S46 S 0.0689(3) 0.5622(3) 0.02802(19) 0.039(2) Uani 1 1 d U . .
S47 S 0.1376(2) 0.6046(2) 0.12087(16) 0.0195(14) Uani 1 1 d . . .
S48 S 0.0632(2) 0.6038(2) 0.18290(16) 0.0190(14) Uani 1 1 d . . .
S49 S 0.0468(2) 0.5205(2) 0.12076(17) 0.0224(15) Uani 1 1 d . . .
S50 S 0.2846(2) 0.6460(3) 0.21794(16) 0.0268(17) Uani 1 1 d . . .
S51 S 0.2224(2) 0.6875(2) 0.13909(15) 0.0178(14) Uani 1 1 d U . .
S52 S 0.1992(2) 0.7290(3) 0.21785(17) 0.0263(17) Uani 1 1 d . . .
S53 S 0.2166(3) 0.6449(2) 0.28226(16) 0.0270(17) Uani 1 1 d . . .
S54 S 0.2970(2) 0.7709(2) 0.12106(18) 0.0250(16) Uani 1 1 d . . .
S55 S 0.1949(2) 0.8043(2) 0.15761(17) 0.0239(15) Uani 1 1 d . . .
S56 S 0.3127(2) 0.8521(2) 0.18381(17) 0.0244(16) Uani 1 1 d . . .
S57 S 0.1545(2) 0.8806(2) 0.09430(15) 0.0211(13) Uani 1 1 d . . .
S58 S 0.2193(2) 0.9260(2) 0.17297(15) 0.0194(13) Uani 1 1 d . . .
S59 S 0.21895(19) 0.8771(2) 0.02772(14) 0.0162(12) Uani 1 1 d . . .
S60 S 0.1343(2) 0.9622(2) 0.02698(16) 0.0236(14) Uani 1 1 d . . .
S61 S 0.2389(2) 0.9667(2) 0.08775(14) 0.0167(12) Uani 1 1 d . . .
S62 S 0.3205(3) 0.8128(3) 0.02783(17) 0.0332(18) Uani 1 1 d U . .
S63 S 0.3324(2) 0.9338(2) 0.04286(18) 0.0284(15) Uani 1 1 d . . .
S64 S 0.3193(2) 1.0523(2) 0.06973(17) 0.0279(15) Uani 1 1 d . . .
S65 S 0.1943(2) 1.0720(2) 0.04272(18) 0.0272(15) Uani 1 1 d . . .
S66 S 0.41977(18) 0.74765(19) 0.02774(14) 0.0144(12) Uani 1 1 d . . .
S67 S 0.3141(2) 0.6914(2) 0.04294(17) 0.0258(15) Uani 1 1 d . . .
S68 S 0.43018(19) 0.65800(19) 0.08793(14) 0.0141(12) Uani 1 1 d . . .
S69 S 0.3405(2) 0.5725(2) 0.06926(17) 0.0270(15) Uani 1 1 d . . .
S70 S 0.4521(2) 0.5531(2) 0.04269(17) 0.0259(15) Uani 1 1 d . . .
S71 S 0.5690(3) 0.5623(3) 0.02787(19) 0.039(2) Uani 1 1 d U . .
S72 S 0.5044(2) 0.6622(2) 0.02711(16) 0.0244(14) Uani 1 1 d . . .
N1 N 0.4319(8) 0.5404(8) 0.1202(6) 0.039(6) Uani 1 1 d U . .
H1A H 0.4016 0.5420 0.1126 0.058 Uiso 1 1 calc R . .
H1B H 0.4403 0.5113 0.1231 0.058 Uiso 1 1 calc R . .
H1C H 0.4473 0.5531 0.1058 0.058 Uiso 1 1 calc R . .
N2 N 0.1824(9) 0.2919(9) 0.1219(6) 0.044(7) Uani 1 1 d U . .
H2A H 0.1776 0.2630 0.1269 0.067 Uiso 1 1 calc R . .
H2B H 0.2048 0.2931 0.1100 0.067 Uiso 1 1 calc R . .
H2C H 0.1565 0.3035 0.1106 0.067 Uiso 1 1 calc R . .
N3 N 0.0709(9) 0.4009(9) 0.1212(6) 0.047(7) Uani 1 1 d U . .
H3A H 0.0743 0.3739 0.1121 0.071 Uiso 1 1 calc R . .
H3B H 0.0747 0.4230 0.1072 0.071 Uiso 1 1 calc R . .
H3C H 0.0427 0.4029 0.1262 0.071 Uiso 1 1 calc R . .
N4 N 0.3195(8) 0.6529(8) 0.1194(6) 0.039(6) Uani 1 1 d U . .
H4A H 0.3157 0.6239 0.1133 0.058 Uiso 1 1 calc R . .
H4B H 0.3303 0.6686 0.1039 0.058 Uiso 1 1 calc R . .
H4C H 0.2925 0.6646 0.1222 0.058 Uiso 1 1 calc R . .
N5 N 0.0875(10) 0.4696(11) -0.0351(8) 0.067(9) Uani 1 1 d U . .
H5A H 0.1099 0.4614 -0.0458 0.100 Uiso 1 1 calc R . .
H5B H 0.0751 0.4449 -0.0277 0.100 Uiso 1 1 calc R . .
H5C H 0.0992 0.4875 -0.0184 0.100 Uiso 1 1 calc R . .
N6 N 0.1628(10) 0.7825(11) 0.0359(7) 0.060(8) Uani 1 1 d U . .
H6A H 0.1734 0.8109 0.0362 0.089 Uiso 1 1 calc R . .
H6B H 0.1352 0.7824 0.0422 0.089 Uiso 1 1 calc R . .
H6C H 0.1600 0.7711 0.0159 0.089 Uiso 1 1 calc R . .
N7 N 0.3501(11) 0.4745(11) 0.0346(7) 0.065(9) Uani 1 1 d U . .
H7A H 0.3465 0.4999 0.0456 0.098 Uiso 1 1 calc R . .
H7B H 0.3226 0.4613 0.0284 0.098 Uiso 1 1 calc R . .
H7C H 0.3623 0.4813 0.0171 0.098 Uiso 1 1 calc R . .
N8 N 0.6162(9) 0.2214(9) 0.1206(6) 0.045(7) Uani 1 1 d U . .
H8A H 0.6107 0.2493 0.1123 0.067 Uiso 1 1 calc R . .
H8B H 0.6019 0.2009 0.1065 0.067 Uiso 1 1 calc R . .
H8C H 0.6465 0.2161 0.1242 0.067 Uiso 1 1 calc R . .
N9 N 0.5198(10) 0.1549(11) -0.0355(7) 0.063(9) Uani 1 1 d U . .
H9A H 0.5186 0.1847 -0.0397 0.095 Uiso 1 1 calc R . .
H9B H 0.5368 0.1501 -0.0158 0.095 Uiso 1 1 calc R . .
H9C H 0.4913 0.1443 -0.0359 0.095 Uiso 1 1 calc R . .
N10 N 0.3633(9) 0.9730(9) 0.1207(7) 0.049(7) Uani 1 1 d U . .
H10A H 0.3381 0.9747 0.1053 0.074 Uiso 1 1 calc R . .
H10B H 0.3797 0.9485 0.1174 0.074 Uiso 1 1 calc R . .
H10C H 0.3805 0.9979 0.1200 0.074 Uiso 1 1 calc R . .
N11 N 0.4612(11) 0.5963(11) -0.0349(8) 0.067(9) Uani 1 1 d U . .
H11A H 0.4562 0.6247 -0.0424 0.101 Uiso 1 1 calc R . .
H11B H 0.4811 0.5969 -0.0161 0.101 Uiso 1 1 calc R . .
H11C H 0.4346 0.5841 -0.0317 0.101 Uiso 1 1 calc R . .
N12 N 0.6026(10) 0.7213(10) 0.0344(7) 0.058(8) Uani 1 1 d U . .
H12A H 0.6026 0.7494 0.0425 0.087 Uiso 1 1 calc R . .
H12B H 0.5745 0.7092 0.0329 0.087 Uiso 1 1 calc R . .
H12C H 0.6105 0.7223 0.0147 0.087 Uiso 1 1 calc R . .
N13 N 0.2301(9) 0.5906(10) 0.0365(7) 0.056(8) Uani 1 1 d U . .
H13A H 0.2203 0.5625 0.0395 0.083 Uiso 1 1 calc R . .
H13B H 0.2605 0.5924 0.0436 0.083 Uiso 1 1 calc R . .
H13C H 0.2240 0.5974 0.0153 0.083 Uiso 1 1 calc R . .
N14 N 0.5053(10) 0.3357(10) 0.1207(7) 0.053(7) Uani 1 1 d U . .
H14A H 0.4812 0.3248 0.1068 0.080 Uiso 1 1 calc R . .
H14B H 0.5310 0.3322 0.1123 0.080 Uiso 1 1 calc R . .
H14C H 0.5009 0.3651 0.1242 0.080 Uiso 1 1 calc R . .
N15 N 0.7527(10) 0.5848(10) 0.1192(7) 0.054(8) Uani 1 1 d U . .
H15A H 0.7805 0.5890 0.1138 0.081 Uiso 1 1 calc R . .
H15B H 0.7397 0.6117 0.1216 0.081 Uiso 1 1 calc R . .
H15C H 0.7348 0.5691 0.1035 0.081 Uiso 1 1 calc R . .
N16 N 0.2919(9) 0.1527(10) 0.0359(6) 0.050(7) Uani 1 1 d U . .
H16A H 0.3050 0.1702 0.0226 0.074 Uiso 1 1 calc R . .
H16B H 0.2713 0.1343 0.0241 0.074 Uiso 1 1 calc R . .
H16C H 0.3136 0.1360 0.0482 0.074 Uiso 1 1 calc R . .
C1 C 0.4427(10) 0.5647(11) 0.1513(7) 0.040(8) Uani 1 1 d U . .
H1D H 0.4242 0.5526 0.1662 0.060 Uiso 1 1 calc R . .
H1E H 0.4359 0.5965 0.1478 0.060 Uiso 1 1 calc R . .
H1F H 0.4749 0.5609 0.1602 0.060 Uiso 1 1 calc R . .
C2 C 0.1953(11) 0.3163(11) 0.1498(8) 0.043(8) Uani 1 1 d U . .
H2D H 0.1682 0.3250 0.1584 0.064 Uiso 1 1 calc R . .
H2E H 0.2117 0.3431 0.1452 0.064 Uiso 1 1 calc R . .
H2F H 0.2150 0.2980 0.1656 0.064 Uiso 1 1 calc R . .
C3 C 0.1050(10) 0.4058(11) 0.1504(7) 0.038(8) Uani 1 1 d U . .
H3D H 0.0996 0.3834 0.1661 0.057 Uiso 1 1 calc R . .
H3E H 0.1029 0.4358 0.1593 0.057 Uiso 1 1 calc R . .
H3F H 0.1354 0.4015 0.1453 0.057 Uiso 1 1 calc R . .
C4 C 0.3548(12) 0.6560(13) 0.1519(9) 0.058(10) Uani 1 1 d U . .
H4D H 0.3650 0.6259 0.1588 0.087 Uiso 1 1 calc R . .
H4E H 0.3402 0.6699 0.1683 0.087 Uiso 1 1 calc R . .
H4F H 0.3810 0.6740 0.1486 0.087 Uiso 1 1 calc R . .
C5 C 0.0528(12) 0.4936(12) -0.0565(9) 0.055(9) Uani 1 1 d U . .
H5D H 0.0661 0.5205 -0.0643 0.082 Uiso 1 1 calc R . .
H5E H 0.0285 0.5022 -0.0450 0.082 Uiso 1 1 calc R . .
H5F H 0.0404 0.4744 -0.0746 0.082 Uiso 1 1 calc R . .
C6 C 0.1936(12) 0.7559(13) 0.0573(9) 0.059(10) Uani 1 1 d U . .
H6D H 0.2195 0.7742 0.0671 0.088 Uiso 1 1 calc R . .
H6E H 0.2043 0.7311 0.0455 0.088 Uiso 1 1 calc R . .
H6F H 0.1782 0.7440 0.0741 0.088 Uiso 1 1 calc R . .
C7 C 0.3817(12) 0.4425(12) 0.0561(8) 0.054(9) Uani 1 1 d U . .
H7D H 0.4114 0.4567 0.0627 0.081 Uiso 1 1 calc R . .
H7E H 0.3853 0.4150 0.0443 0.081 Uiso 1 1 calc R . .
H7F H 0.3686 0.4353 0.0751 0.081 Uiso 1 1 calc R . .
C8 C 0.5978(11) 0.2179(12) 0.1528(8) 0.046(9) Uani 1 1 d U . .
H8D H 0.5842 0.2465 0.1573 0.069 Uiso 1 1 calc R . .
H8E H 0.6229 0.2107 0.1702 0.069 Uiso 1 1 calc R . .
H8F H 0.5748 0.1944 0.1511 0.069 Uiso 1 1 calc R . .
C9 C 0.5387(10) 0.1339(11) -0.0576(8) 0.042(7) Uani 1 1 d U . .
H9D H 0.5157 0.1290 -0.0767 0.062 Uiso 1 1 calc R . .
H9E H 0.5508 0.1050 -0.0491 0.062 Uiso 1 1 calc R . .
H9F H 0.5634 0.1522 -0.0631 0.062 Uiso 1 1 calc R . .
C10 C 0.3507(11) 0.9700(11) 0.1499(8) 0.043(8) Uani 1 1 d U . .
H10D H 0.3449 1.0000 0.1576 0.064 Uiso 1 1 calc R . .
H10E H 0.3751 0.9559 0.1651 0.064 Uiso 1 1 calc R . .
H10F H 0.3230 0.9520 0.1482 0.064 Uiso 1 1 calc R . .
C11 C 0.4795(11) 0.5707(12) -0.0572(8) 0.049(8) Uani 1 1 d U . .
H11D H 0.4849 0.5402 -0.0491 0.073 Uiso 1 1 calc R . .
H11E H 0.5082 0.5840 -0.0606 0.073 Uiso 1 1 calc R . .
H11F H 0.4580 0.5701 -0.0775 0.073 Uiso 1 1 calc R . .
C12 C 0.6351(12) 0.6941(13) 0.0554(9) 0.059(10) Uani 1 1 d U . .
H12D H 0.6351 0.6638 0.0467 0.089 Uiso 1 1 calc R . .
H12E H 0.6266 0.6930 0.0767 0.089 Uiso 1 1 calc R . .
H12F H 0.6654 0.7071 0.0571 0.089 Uiso 1 1 calc R . .
C13 C 0.2071(14) 0.6216(15) 0.0538(11) 0.076(12) Uani 1 1 d U . .
H13D H 0.2177 0.6520 0.0505 0.114 Uiso 1 1 calc R . .
H13E H 0.2137 0.6143 0.0766 0.114 Uiso 1 1 calc R . .
H13F H 0.1743 0.6197 0.0461 0.114 Uiso 1 1 calc R . .
C14 C 0.5102(14) 0.3094(14) 0.1533(9) 0.066(11) Uani 1 1 d U . .
H14D H 0.5363 0.3212 0.1683 0.098 Uiso 1 1 calc R . .
H14E H 0.5150 0.2776 0.1495 0.098 Uiso 1 1 calc R . .
H14F H 0.4825 0.3132 0.1624 0.098 Uiso 1 1 calc R . .
C15 C 0.7577(11) 0.5595(11) 0.1498(8) 0.044(8) Uani 1 1 d U . .
H15D H 0.7277 0.5549 0.1556 0.066 Uiso 1 1 calc R . .
H15E H 0.7769 0.5764 0.1667 0.066 Uiso 1 1 calc R . .
H15F H 0.7717 0.5304 0.1472 0.066 Uiso 1 1 calc R . .
C16 C 0.2691(12) 0.1807(12) 0.0564(9) 0.057(10) Uani 1 1 d U . .
H16D H 0.2732 0.2122 0.0513 0.086 Uiso 1 1 calc R . .
H16E H 0.2821 0.1751 0.0788 0.086 Uiso 1 1 calc R . .
H16F H 0.2366 0.1736 0.0527 0.086 Uiso 1 1 calc R . .
N17 N 0.7454(14) 0.5318(18) 0.2495(11) 0.038(11) Uani 0.50 1 d PDU A 1
H17A H 0.7693 0.5142 0.2578 0.058 Uiso 0.50 1 calc PR A 1
H17B H 0.7529 0.5610 0.2534 0.058 Uiso 0.50 1 calc PR A 1
H17C H 0.7382 0.5273 0.2280 0.058 Uiso 0.50 1 calc PR A 1
C17 C 0.7071(18) 0.521(2) 0.2640(15) 0.053(12) Uani 0.50 1 d PDU A 1
H17D H 0.7177 0.5086 0.2855 0.079 Uiso 0.50 1 calc PR A 1
H17E H 0.6884 0.4985 0.2510 0.079 Uiso 0.50 1 calc PR A 1
H17F H 0.6890 0.5477 0.2657 0.079 Uiso 0.50 1 calc PR A 1
N18 N 0.409(2) 0.1320(17) 0.2325(14) 0.061(13) Uani 0.50 1 d PDU B 1
H18G H 0.3904 0.1126 0.2399 0.091 Uiso 0.50 1 calc PR B 1
H18J H 0.4385 0.1222 0.2381 0.091 Uiso 0.50 1 calc PR B 1
H18K H 0.4021 0.1339 0.2109 0.091 Uiso 0.50 1 calc PR B 1
C18 C 0.405(2) 0.1752(17) 0.2463(15) 0.045(14) Uani 0.50 1 d PDU B 1
H18M H 0.4259 0.1962 0.2383 0.067 Uiso 0.50 1 calc PR B 1
H18H H 0.4133 0.1732 0.2696 0.067 Uiso 0.50 1 calc PR B 1
H18I H 0.3740 0.1858 0.2403 0.067 Uiso 0.50 1 calc PR B 1
N20 N 0.4253(18) 0.7681(18) 0.2709(14) 0.056(11) Uani 0.50 1 d PDU C 1
H20A H 0.4496 0.7792 0.2632 0.084 Uiso 0.50 1 calc PR C 1
H20B H 0.4144 0.7437 0.2594 0.084 Uiso 0.50 1 calc PR C 1
H20C H 0.4340 0.7604 0.2917 0.084 Uiso 0.50 1 calc PR C 1
C20 C 0.391(2) 0.802(2) 0.2683(17) 0.051(12) Uani 0.50 1 d PDU C 1
H20D H 0.3821 0.8065 0.2893 0.077 Uiso 0.50 1 calc PR C 1
H20E H 0.3638 0.7915 0.2531 0.077 Uiso 0.50 1 calc PR C 1
H20F H 0.4018 0.8295 0.2606 0.077 Uiso 0.50 1 calc PR C 1
N19 N 0.2658(17) 0.352(2) 0.2538(14) 0.061(12) Uani 0.50 1 d PDU D 1
H19F H 0.2633 0.3611 0.2332 0.092 Uiso 0.50 1 calc PR D 1
H19C H 0.2517 0.3719 0.2649 0.092 Uiso 0.50 1 calc PR D 1
H19D H 0.2526 0.3247 0.2544 0.092 Uiso 0.50 1 calc PR D 1
C19 C 0.3128(18) 0.349(3) 0.2680(18) 0.063(13) Uani 0.50 1 d PDU D 1
H19A H 0.3155 0.3391 0.2903 0.094 Uiso 0.50 1 calc PR D 1
H19B H 0.3271 0.3783 0.2674 0.094 Uiso 0.50 1 calc PR D 1
H19E H 0.3280 0.3274 0.2561 0.094 Uiso 0.50 1 calc PR D 1
N17B N 0.6092(17) 0.5726(18) 0.2596(13) 0.052(12) Uani 0.50 1 d PDU E 2
H17G H 0.5839 0.5552 0.2560 0.078 Uiso 0.50 1 calc PR E 2
H17J H 0.6085 0.5921 0.2431 0.078 Uiso 0.50 1 calc PR E 2
H17K H 0.6101 0.5881 0.2781 0.078 Uiso 0.50 1 calc PR E 2
C17B C 0.6486(19) 0.545(2) 0.2620(17) 0.057(12) Uani 0.50 1 d PDU E 2
H17M H 0.6759 0.5639 0.2659 0.085 Uiso 0.50 1 calc PR E 2
H17H H 0.6477 0.5284 0.2421 0.085 Uiso 0.50 1 calc PR E 2
H17I H 0.6493 0.5241 0.2798 0.085 Uiso 0.50 1 calc PR E 2
N18B N 0.362(2) 0.049(2) 0.2417(17) 0.083(16) Uani 0.50 1 d PDU F 2
H18C H 0.3892 0.0528 0.2351 0.124 Uiso 0.50 1 calc PR F 2
H18D H 0.3654 0.0551 0.2630 0.124 Uiso 0.50 1 calc PR F 2
H18E H 0.3414 0.0682 0.2307 0.124 Uiso 0.50 1 calc PR F 2
C18B C 0.347(4) 0.004(3) 0.2358(8) 0.12(2) Uani 0.50 1 d PDU F 2
H18A H 0.3445 -0.0026 0.2130 0.177 Uiso 0.50 1 calc PR F 2
H18B H 0.3171 0.0006 0.2421 0.177 Uiso 0.50 1 calc PR F 2
H18F H 0.3686 -0.0163 0.2483 0.177 Uiso 0.50 1 calc PR F 2
N19B N 0.3473(17) 0.4407(17) 0.2481(12) 0.042(10) Uani 0.50 1 d PDU G 2
H19M H 0.3320 0.4664 0.2504 0.064 Uiso 0.50 1 calc PR G 2
H19H H 0.3489 0.4365 0.2271 0.064 Uiso 0.50 1 calc PR G 2
H19I H 0.3758 0.4425 0.2597 0.064 Uiso 0.50 1 calc PR G 2
C19B C 0.324(3) 0.404(2) 0.259(2) 0.077(14) Uani 0.50 1 d PDU G 2
H19G H 0.3404 0.3762 0.2569 0.115 Uiso 0.50 1 calc PR G 2
H19J H 0.2932 0.4019 0.2468 0.115 Uiso 0.50 1 calc PR G 2
H19K H 0.3223 0.4084 0.2819 0.115 Uiso 0.50 1 calc PR G 2
N20B N 0.414(2) 0.7158(19) 0.2631(14) 0.062(12) Uani 0.50 1 d PDU H 2
H20M H 0.3883 0.7290 0.2676 0.093 Uiso 0.50 1 calc PR H 2
H20I H 0.4303 0.7362 0.2542 0.093 Uiso 0.50 1 calc PR H 2
H20J H 0.4308 0.7052 0.2815 0.093 Uiso 0.50 1 calc PR H 2
C20B C 0.402(2) 0.680(2) 0.2413(15) 0.053(12) Uani 0.50 1 d PDU H 2
H20G H 0.4290 0.6656 0.2364 0.079 Uiso 0.50 1 calc PR H 2
H20K H 0.3833 0.6913 0.2215 0.079 Uiso 0.50 1 calc PR H 2
H20H H 0.3838 0.6578 0.2510 0.079 Uiso 0.50 1 calc PR H 2

loop_
_atom_site_aniso_label
_atom_site_aniso_U_11
_atom_site_aniso_U_22
_atom_site_aniso_U_33
_atom_site_aniso_U_23
_atom_site_aniso_U_13
_atom_site_aniso_U_12
Sb1 0.0226(8) 0.0087(7) 0.0181(8) -0.0004(6) -0.0007(7) 0.0018(6)
Sb2 0.0255(9) 0.0090(7) 0.0186(8) 0.0009(6) 0.0081(7) 0.0020(7)
Sb3 0.0130(7) 0.0094(7) 0.0189(8) -0.0018(6) -0.0010(6) 0.0016(6)
Sb4 0.0135(7) 0.0114(7) 0.0201(8) -0.0041(6) 0.0023(6) 0.0009(6)
Sb5 0.0170(8) 0.0172(8) 0.0188(9) 0.0054(7) 0.0044(6) 0.0023(7)
Sb6 0.0139(7) 0.0102(7) 0.0188(8) 0.0043(6) 0.0059(6) 0.0023(6)
Sb7 0.0156(8) 0.0197(8) 0.0189(9) -0.0050(7) 0.0031(6) 0.0011(7)
Sb8 0.0149(8) 0.0198(8) 0.0199(9) 0.0042(7) 0.0048(6) 0.0034(7)
Sb9 0.0137(7) 0.0177(8) 0.0194(9) -0.0051(7) 0.0026(6) 0.0006(6)
Sb10 0.0149(7) 0.0108(7) 0.0207(8) 0.0051(6) 0.0058(6) 0.0030(6)
Sb11 0.0194(8) 0.0161(8) 0.0160(8) 0.0026(7) 0.0053(6) 0.0070(7)
Sb12 0.0544(13) 0.0480(12) 0.0134(9) -0.0002(9) 0.0023(8) -0.0413(11)
Sb13 0.0197(8) 0.0139(8) 0.0194(9) 0.0024(7) 0.0070(7) 0.0051(7)
Sb14 0.0173(8) 0.0082(7) 0.0190(8) 0.0032(6) 0.0088(6) 0.0029(6)
Sb15 0.0175(8) 0.0152(8) 0.0185(8) -0.0038(7) 0.0017(6) 0.0055(7)
Sb16 0.0134(7) 0.0091(7) 0.0195(8) -0.0059(6) 0.0015(6) 0.0011(6)
Sb17 0.0140(7) 0.0091(7) 0.0194(8) -0.0023(6) -0.0024(6) 0.0010(6)
Sb18 0.0505(12) 0.0503(12) 0.0135(9) -0.0012(9) 0.0020(8) -0.0405(11)
Sb19 0.0178(8) 0.0139(8) 0.0177(8) -0.0022(7) 0.0004(6) 0.0053(7)
Sb20 0.0249(9) 0.0105(7) 0.0205(9) 0.0014(6) 0.0094(7) 0.0031(7)
Sb21 0.0207(8) 0.0100(7) 0.0213(9) -0.0002(7) -0.0012(7) 0.0022(6)
Sb22 0.0165(8) 0.0101(7) 0.0198(8) 0.0023(6) 0.0085(6) 0.0031(6)
Sb23 0.0189(8) 0.0148(8) 0.0171(8) 0.0022(7) 0.0062(6) 0.0068(7)
Sb24 0.0505(12) 0.0501(12) 0.0134(9) 0.0006(9) 0.0027(8) -0.0404(11)
Sb25 0.0180(8) 0.0142(8) 0.0204(9) 0.0024(7) 0.0058(7) 0.0049(7)
Sb26 0.0158(8) 0.0135(7) 0.0197(8) -0.0015(7) 0.0004(6) 0.0046(7)
Sb27 0.0168(8) 0.0151(8) 0.0181(8) -0.0027(7) 0.0011(6) 0.0046(7)
Sb28 0.0520(12) 0.0489(12) 0.0140(9) 0.0009(9) 0.0012(8) -0.0394(11)
Ge1 0.027(2) 0.0107(18) 0.0053(18) 0.000 0.0030(15) 0.000
Ge2 0.0147(18) 0.025(2) 0.0044(17) 0.000 0.0037(14) 0.000
Ge3 0.0147(13) 0.0045(12) 0.0214(14) -0.0015(12) 0.0035(11) 0.0006(10)
Ge4 0.0134(12) 0.0032(11) 0.0222(14) -0.0003(11) 0.0036(11) 0.0023(10)
Ge5 0.0094(11) 0.0066(10) 0.0115(12) -0.0017(9) -0.0011(9) 0.0026(9)
Ge6 0.0097(11) 0.0074(10) 0.0131(12) 0.0019(9) 0.0045(9) 0.0029(9)
Ge7 0.0125(12) 0.0078(12) 0.0207(14) -0.0004(12) 0.0046(11) 0.0007(11)
Ge8 0.0263(17) 0.0146(16) 0.0115(16) -0.0002(9) 0.0005(13) 0.0007(10)
Ge9 0.0091(11) 0.0073(10) 0.0111(12) -0.0026(9) 0.0000(9) 0.0021(9)
Ge10 0.0106(12) 0.0074(12) 0.0212(14) 0.0004(12) 0.0042(11) 0.0039(10)
Ge11 0.0119(11) 0.0059(10) 0.0104(12) 0.0019(9) 0.0045(9) 0.0041(9)
S1 0.031(4) 0.025(4) 0.015(3) 0.014(3) 0.009(3) 0.009(3)
S2 0.025(3) 0.024(3) 0.023(3) -0.011(3) 0.000(2) 0.003(3)
S3 0.026(3) 0.005(2) 0.015(3) 0.004(2) 0.002(2) 0.001(2)
S4 0.017(3) 0.008(3) 0.047(4) 0.011(3) 0.011(3) -0.001(2)
S5 0.021(3) 0.019(3) 0.040(4) 0.003(3) 0.007(3) -0.001(3)
S6 0.018(3) 0.013(3) 0.038(4) -0.015(3) 0.002(3) -0.004(3)
S7 0.025(4) 0.026(4) 0.031(4) 0.008(3) 0.009(3) 0.013(3)
S8 0.024(3) 0.023(3) 0.019(3) -0.001(3) 0.006(3) -0.012(3)
S9 0.024(3) 0.017(3) 0.019(3) 0.001(3) 0.005(3) 0.011(3)
S10 0.013(3) 0.011(3) 0.044(4) 0.000(3) -0.001(3) -0.002(2)
S11 0.029(3) 0.009(3) 0.018(3) 0.004(3) 0.014(3) 0.004(3)
S12 0.029(3) 0.010(3) 0.018(3) 0.005(3) 0.012(3) 0.003(3)
S13 0.031(4) 0.012(3) 0.017(3) -0.004(3) -0.007(3) 0.014(3)
S14 0.027(3) 0.014(3) 0.025(4) 0.000(3) 0.005(3) -0.008(3)
S15 0.013(3) 0.029(3) 0.012(3) -0.004(3) 0.002(2) -0.006(3)
S16 0.036(4) 0.017(3) 0.027(4) -0.006(3) -0.007(3) 0.019(3)
S17 0.023(3) 0.012(3) 0.044(4) 0.002(3) 0.017(3) 0.001(3)
S18 0.026(3) 0.021(3) 0.022(3) 0.000(3) 0.012(2) 0.003(3)
S19 0.017(3) 0.022(3) 0.015(3) 0.002(3) 0.009(2) -0.001(3)
S20 0.030(4) 0.019(3) 0.013(3) 0.001(3) -0.011(3) 0.006(3)
S21 0.013(3) 0.018(3) 0.039(4) -0.006(3) -0.006(3) -0.001(3)
S22 0.027(4) 0.017(3) 0.042(4) 0.000(3) 0.011(3) -0.003(3)
S23 0.045(4) 0.018(3) 0.033(4) 0.000(3) 0.018(3) 0.018(3)
S24 0.032(4) 0.014(3) 0.030(4) -0.004(3) -0.005(3) 0.008(3)
S25 0.018(3) 0.017(3) 0.038(4) -0.007(3) -0.008(3) -0.002(3)
S26 0.026(3) 0.013(3) 0.037(4) 0.002(3) 0.022(3) -0.002(3)
S27 0.023(3) 0.020(3) 0.019(3) 0.002(3) 0.005(3) -0.014(3)
S28 0.023(3) 0.013(3) 0.019(3) -0.003(2) 0.003(2) 0.008(3)
S29 0.016(3) 0.013(3) 0.016(3) 0.001(2) -0.009(2) 0.003(2)
S30 0.014(3) 0.012(3) 0.013(3) -0.001(2) 0.000(2) -0.008(2)
S31 0.020(3) 0.025(3) 0.027(4) -0.015(3) 0.008(3) 0.002(3)
S32 0.024(3) 0.018(3) 0.040(4) 0.006(3) 0.015(3) -0.001(3)
S33 0.028(3) 0.020(3) 0.033(4) -0.005(3) -0.001(3) -0.016(3)
S34 0.025(3) 0.020(3) 0.028(4) 0.005(3) 0.007(3) -0.004(3)
S35 0.030(3) 0.040(3) 0.024(3) -0.004(3) 0.005(3) 0.023(3)
S36 0.019(3) 0.006(2) 0.019(3) 0.001(2) 0.009(2) 0.003(2)
S37 0.027(3) 0.015(3) 0.035(4) -0.001(3) 0.001(3) 0.001(3)
S38 0.025(3) 0.020(3) 0.018(3) -0.001(3) 0.000(3) -0.011(3)
S39 0.023(3) 0.019(3) 0.018(3) 0.004(3) 0.009(3) 0.009(3)
S40 0.018(3) 0.016(3) 0.011(3) 0.000(2) 0.003(2) -0.005(2)
S41 0.022(3) 0.011(3) 0.042(4) -0.010(3) 0.010(3) -0.002(3)
S42 0.015(3) 0.022(3) 0.020(3) 0.006(3) 0.004(3) 0.011(3)
S43 0.031(4) 0.023(3) 0.032(4) 0.009(3) 0.012(3) -0.012(3)
S44 0.028(3) 0.026(3) 0.022(3) 0.014(3) 0.007(3) 0.010(3)
S45 0.021(3) 0.023(3) 0.040(4) -0.007(3) 0.007(3) -0.004(3)
S46 0.053(4) 0.031(3) 0.030(3) -0.001(3) 0.003(3) 0.023(3)
S47 0.026(3) 0.018(3) 0.015(3) 0.006(3) 0.007(3) -0.008(3)
S48 0.015(3) 0.023(3) 0.019(3) -0.006(3) 0.004(3) 0.009(3)
S49 0.030(4) 0.017(3) 0.023(4) -0.005(3) 0.010(3) -0.006(3)
S50 0.032(4) 0.033(4) 0.014(3) -0.009(3) 0.001(3) 0.014(3)
S51 0.024(3) 0.012(2) 0.016(2) -0.002(2) 0.001(2) -0.003(2)
S52 0.023(3) 0.035(4) 0.022(4) 0.007(3) 0.007(3) 0.021(3)
S53 0.051(4) 0.019(3) 0.013(3) -0.002(3) 0.012(3) -0.021(3)
S54 0.023(3) 0.019(3) 0.030(4) -0.010(3) -0.005(3) 0.000(3)
S55 0.022(3) 0.016(3) 0.036(4) 0.011(3) 0.010(3) 0.006(3)
S56 0.018(3) 0.024(4) 0.030(4) -0.009(3) 0.001(3) 0.008(3)
S57 0.025(3) 0.020(3) 0.018(3) 0.000(3) 0.004(3) -0.011(3)
S58 0.020(3) 0.015(3) 0.023(3) -0.006(3) 0.003(3) 0.007(3)
S59 0.014(3) 0.016(3) 0.017(3) -0.008(2) 0.000(2) 0.002(2)
S60 0.032(4) 0.013(3) 0.022(3) -0.001(3) -0.004(3) 0.008(3)
S61 0.018(3) 0.018(3) 0.015(3) -0.005(2) 0.006(2) -0.010(2)
S62 0.049(3) 0.027(3) 0.022(3) 0.000(3) 0.005(3) 0.027(3)
S63 0.026(3) 0.020(3) 0.041(4) 0.009(3) 0.010(3) -0.001(3)
S64 0.025(3) 0.025(3) 0.032(4) -0.002(3) 0.003(3) -0.010(3)
S65 0.029(3) 0.015(3) 0.041(4) 0.002(3) 0.017(3) 0.002(3)
S66 0.008(3) 0.015(3) 0.022(3) 0.009(2) 0.007(2) 0.008(2)
S67 0.024(3) 0.017(3) 0.034(4) -0.009(3) 0.000(3) -0.003(3)
S68 0.015(3) 0.014(3) 0.013(3) 0.002(2) 0.003(2) -0.007(2)
S69 0.027(3) 0.022(3) 0.033(4) 0.003(3) 0.009(3) -0.012(3)
S70 0.022(3) 0.015(3) 0.037(4) -0.004(3) -0.005(3) -0.004(3)
S71 0.036(3) 0.048(4) 0.033(3) -0.003(3) 0.006(3) 0.021(3)
S72 0.036(4) 0.021(3) 0.019(3) -0.002(3) 0.014(3) 0.006(3)
N1 0.039(9) 0.035(9) 0.043(10) 0.004(8) 0.011(8) 0.001(8)
N2 0.037(9) 0.048(10) 0.047(10) 0.013(8) 0.007(8) 0.005(8)
N3 0.046(10) 0.050(10) 0.049(10) 0.000(8) 0.019(8) 0.007(8)
N4 0.043(9) 0.034(9) 0.043(10) -0.002(8) 0.019(8) 0.005(8)
N5 0.064(12) 0.074(12) 0.063(12) 0.004(9) 0.013(9) -0.004(9)
N6 0.059(11) 0.064(11) 0.054(11) 0.000(9) 0.006(8) 0.001(9)
N7 0.067(12) 0.071(12) 0.057(11) 0.000(9) 0.010(9) -0.001(9)
N8 0.046(10) 0.039(10) 0.047(10) -0.006(8) 0.004(8) 0.002(8)
N9 0.064(11) 0.066(12) 0.060(11) -0.001(9) 0.013(9) -0.003(9)
N10 0.051(10) 0.042(10) 0.053(10) -0.007(8) 0.003(8) 0.007(8)
N11 0.074(12) 0.068(12) 0.063(12) 0.004(9) 0.019(9) -0.007(9)
N12 0.063(11) 0.056(11) 0.054(11) 0.004(8) 0.009(8) -0.008(9)
N13 0.049(10) 0.064(11) 0.055(11) -0.003(9) 0.015(8) 0.002(8)
N14 0.053(10) 0.051(11) 0.057(11) -0.004(8) 0.013(8) 0.006(8)
N15 0.052(10) 0.054(11) 0.055(11) -0.007(8) 0.009(8) 0.004(8)
N16 0.052(10) 0.054(10) 0.041(10) 0.002(8) 0.005(8) -0.012(8)
C1 0.037(10) 0.038(11) 0.043(11) 0.004(8) 0.003(8) -0.003(8)
C2 0.041(11) 0.039(11) 0.047(11) 0.001(9) 0.004(8) 0.000(8)
C3 0.039(10) 0.040(11) 0.040(11) -0.005(8) 0.020(8) -0.003(8)
C4 0.059(13) 0.053(13) 0.064(13) -0.002(9) 0.018(9) -0.002(9)
C5 0.053(12) 0.054(12) 0.056(12) 0.008(9) 0.007(9) -0.002(9)
C6 0.054(12) 0.060(13) 0.063(13) 0.008(9) 0.011(9) -0.001(9)
C7 0.055(12) 0.053(12) 0.054(12) 0.002(9) 0.012(9) -0.004(9)
C8 0.044(11) 0.042(11) 0.049(12) 0.004(9) -0.001(8) 0.000(9)
C9 0.037(10) 0.045(11) 0.045(11) -0.002(8) 0.013(8) -0.004(8)
C10 0.045(11) 0.035(11) 0.045(11) 0.009(8) -0.002(8) 0.002(8)
C11 0.047(11) 0.047(11) 0.053(12) -0.002(9) 0.010(9) -0.003(9)
C12 0.058(12) 0.057(13) 0.060(13) -0.002(9) 0.004(9) -0.003(9)
C13 0.073(15) 0.078(15) 0.079(15) -0.005(9) 0.017(9) -0.003(9)
C14 0.068(14) 0.061(14) 0.068(14) -0.006(9) 0.013(9) 0.000(9)
C15 0.048(11) 0.038(11) 0.045(11) -0.008(9) 0.010(8) -0.002(9)
C16 0.054(12) 0.054(12) 0.064(13) -0.002(9) 0.014(9) 0.000(9)
N17 0.037(13) 0.040(13) 0.037(13) -0.007(9) 0.002(9) 0.006(9)
C17 0.054(14) 0.053(14) 0.049(14) -0.004(9) 0.003(9) 0.002(9)
N18 0.061(15) 0.062(15) 0.059(15) 0.003(9) 0.011(9) -0.001(9)
C18 0.046(16) 0.047(16) 0.042(16) 0.003(9) 0.007(9) -0.002(9)
N20 0.055(13) 0.059(14) 0.054(14) -0.003(9) 0.009(9) 0.001(9)
C20 0.051(14) 0.051(14) 0.052(14) 0.000(9) 0.009(9) -0.004(9)
N19 0.065(14) 0.062(14) 0.059(14) -0.003(9) 0.017(9) 0.002(9)
C19 0.066(15) 0.063(15) 0.060(15) -0.001(9) 0.014(9) 0.003(9)
N17B 0.053(14) 0.050(14) 0.052(14) 0.003(9) 0.006(9) 0.001(9)
C17B 0.057(14) 0.060(14) 0.054(14) -0.001(9) 0.011(9) -0.005(9)
N18B 0.084(18) 0.083(18) 0.081(18) 0.001(9) 0.015(10) 0.001(9)
C18B 0.12(2) 0.12(2) 0.12(2) 0.001(10) 0.016(10) 0.003(10)
N19B 0.043(13) 0.044(13) 0.042(13) -0.001(9) 0.010(9) -0.003(9)
C19B 0.077(16) 0.077(16) 0.075(16) -0.003(9) 0.013(9) 0.004(9)
N20B 0.059(14) 0.065(14) 0.062(14) 0.008(9) 0.012(9) 0.001(9)
C20B 0.052(14) 0.053(14) 0.053(14) 0.005(9) 0.009(9) 0.000(9)

loop_
_atom_type_symbol
_atom_type_description
_atom_type_scat_dispersion_real
_atom_type_scat_dispersion_imag
_atom_type_scat_source
C C 0.0033 0.0016 'International Tables Vol C Tables 4.2.6.8 and 6.1.1.4'
H H 0.0000 0.0000 'International Tables Vol C Tables 4.2.6.8 and 6.1.1.4'
N N 0.0061 0.0033 'International Tables Vol C Tables 4.2.6.8 and 6.1.1.4'
O O 0.0106 0.0060 'International Tables Vol C Tables 4.2.6.8 and 6.1.1.4'
S S 0.1246 0.1234 'International Tables Vol C Tables 4.2.6.8 and 6.1.1.4'
Ge Ge 0.1547 1.8001 'International Tables Vol C Tables 4.2.6.8 and 6.1.1.4'
Sb Sb -0.5866 1.5461 'International Tables Vol C Tables 4.2.6.8 and 6.1.1.4'

loop_
_geom_angle_atom_site_label_1
_geom_angle_atom_site_label_2
_geom_angle_atom_site_label_3
_geom_angle
_geom_angle_site_symmetry_1
_geom_angle_site_symmetry_3
S4 Sb1 S3 95.9(2) . .
S4 Sb1 S1 81.5(2) . .
S3 Sb1 S1 91.8(2) . .
S4 Sb1 S49 88.2(2) . 3
S3 Sb1 S49 79.5(2) . 3
S1 Sb1 S49 165.8(2) . 3
S6 Sb2 S3 95.8(2) . .
S6 Sb2 S2 81.6(2) . .
S3 Sb2 S2 91.8(2) . .
S6 Sb2 S5 87.8(2) . .
S3 Sb2 S5 79.6(2) . .
S2 Sb2 S5 165.6(2) . .
S6 Sb3 S9 96.6(2) . .
S6 Sb3 S7 95.7(2) . .
S9 Sb3 S7 85.7(2) . .
S6 Sb3 S8 81.7(2) . .
S9 Sb3 S8 87.8(2) . .
S7 Sb3 S8 172.7(2) . .
S10 Sb4 S9 96.3(2) . .
S10 Sb4 S11 94.9(2) . .
S9 Sb4 S11 86.2(2) . .
S10 Sb4 S8 81.3(2) . .
S9 Sb4 S8 87.83(19) . .
S11 Sb4 S8 172.5(2) . .
S10 Sb5 S15 95.5(2) . .
S10 Sb5 S16 81.7(2) . .
S15 Sb5 S16 92.2(2) . .
S10 Sb5 S12 87.7(2) . .
S15 Sb5 S12 79.6(2) . .
S16 Sb5 S12 166.0(2) . .
S17 Sb6 S58 96.4(2) . 3_545
S17 Sb6 S13 95.6(2) . .
S58 Sb6 S13 85.9(2) 3_545 .
S17 Sb6 S57 81.7(2) . 3_545
S58 Sb6 S57 87.65(19) 3_545 3_545
S13 Sb6 S57 172.7(2) . 3_545
S17 Sb7 S19 95.5(2) . .
S17 Sb7 S18 81.0(2) . .
S19 Sb7 S18 92.2(2) . .
S17 Sb7 S14 88.4(2) . .
S19 Sb7 S14 79.3(2) . .
S18 Sb7 S14 165.8(2) . .
S21 Sb8 S19 95.6(2) . .
S21 Sb8 S20 81.4(2) . .
S19 Sb8 S20 92.1(2) . .
S21 Sb8 S22 88.5(2) . .
S19 Sb8 S22 79.4(2) . .
S20 Sb8 S22 166.1(2) . .
S26 Sb9 S15 95.0(2) . 3_445
S26 Sb9 S53 81.9(2) . 4_545
S15 Sb9 S53 92.2(2) 3_445 4_545
S26 Sb9 S25 88.1(2) . .
S15 Sb9 S25 79.6(2) 3_445 .
S53 Sb9 S25 166.5(2) 4_545 .
S26 Sb10 S28 96.4(2) . .
S26 Sb10 S24 95.2(2) . .
S28 Sb10 S24 86.4(2) . .
S26 Sb10 S27 80.94(19) . .
S28 Sb10 S27 87.62(19) . .
S24 Sb10 S27 172.5(2) . .
S32 Sb11 S35 96.6(3) . .
S32 Sb11 S29 96.1(2) . .
S35 Sb11 S29 88.5(2) . .
S33 Sb12 S30 96.5(2) . .
S33 Sb12 S32 89.3(2) . .
S30 Sb12 S32 87.5(2) . .
S33 Sb12 S34 89.8(2) . .
S30 Sb12 S34 87.51(19) . .
S32 Sb12 S34 174.8(2) . .
S34 Sb13 S46 97.1(3) . 3_545
S34 Sb13 S31 95.3(2) . .
S46 Sb13 S31 88.2(2) 3_545 .
S4 Sb14 S28 96.2(2) 1_545 .
S4 Sb14 S48 96.0(2) 1_545 3_545
S28 Sb14 S48 85.7(2) . 3_545
S4 Sb14 S27 81.59(19) 1_545 .
S28 Sb14 S27 87.73(19) . .
S48 Sb14 S27 172.8(2) 3_545 .
S37 Sb15 S35 97.0(3) . .
S37 Sb15 S36 95.7(2) . .
S35 Sb15 S36 88.4(2) . .
S21 Sb16 S39 96.4(2) . .
S21 Sb16 S23 95.7(2) . .
S39 Sb16 S23 85.9(2) . .
S21 Sb16 S38 81.6(2) . .
S39 Sb16 S38 87.74(19) . .
S23 Sb16 S38 172.8(2) . .
S41 Sb17 S39 96.5(2) . .
S41 Sb17 S42 95.6(2) . .
S39 Sb17 S42 86.2(2) . .
S41 Sb17 S38 80.9(2) . .
S39 Sb17 S38 87.41(19) . .
S42 Sb17 S38 172.33(19) . .
S43 Sb18 S40 96.2(2) . .
S43 Sb18 S45 89.8(2) . .
S40 Sb18 S45 87.7(2) . .
S43 Sb18 S37 89.2(2) . .
S40 Sb18 S37 87.2(2) . .
S45 Sb18 S37 174.7(2) . .
S45 Sb19 S46 96.7(3) . .
S45 Sb19 S44 95.3(2) . .
S46 Sb19 S44 88.5(2) . .
S41 Sb20 S51 95.0(2) . .
S41 Sb20 S50 82.1(2) . .
S51 Sb20 S50 92.3(2) . .
S41 Sb20 S47 88.1(2) . .
S51 Sb20 S47 79.64(19) . .
S50 Sb20 S47 166.8(2) . .
S55 Sb21 S51 95.3(2) . .
S55 Sb21 S52 82.0(2) . .
S51 Sb21 S52 92.2(2) . .
S55 Sb21 S54 87.8(2) . .
S51 Sb21 S54 79.7(2) . .
S52 Sb21 S54 166.3(2) . .
S55 Sb22 S58 96.7(2) . .
S55 Sb22 S56 94.6(2) . .
S58 Sb22 S56 86.3(2) . .
S55 Sb22 S57 81.2(2) . .
S58 Sb22 S57 87.73(19) . .
S56 Sb22 S57 172.2(2) . .
S63 Sb23 S62 96.8(3) . .
S63 Sb23 S59 95.9(2) . .
S62 Sb23 S59 89.2(2) . .
S64 Sb24 S61 96.3(2) . .
S64 Sb24 S63 89.6(2) . .
S61 Sb24 S63 87.2(2) . .
S64 Sb24 S65 89.2(2) . .
S61 Sb24 S65 87.8(2) . .
S63 Sb24 S65 174.6(2) . .
S65 Sb25 S71 96.9(3) . 3_455
S65 Sb25 S60 95.5(2) . .
S71 Sb25 S60 88.3(2) 3_455 .
S67 Sb26 S62 97.4(3) . .
S67 Sb26 S66 95.7(2) . .
S62 Sb26 S66 88.2(2) . .
S70 Sb27 S71 96.5(3) . .
S70 Sb27 S72 95.4(2) . .
S71 Sb27 S72 88.2(3) . .
S69 Sb28 S68 96.5(2) . .
S69 Sb28 S70 89.2(2) . .
S68 Sb28 S70 87.61(19) . .
S69 Sb28 S67 89.6(2) . .
S68 Sb28 S67 87.16(19) . .
S70 Sb28 S67 174.5(2) . .
S2 Ge1 S2 113.4(4) . 2_655
S2 Ge1 S1 105.7(3) . .
S2 Ge1 S1 109.2(2) 2_655 .
S2 Ge1 S1 109.2(2) . 2_655
S2 Ge1 S1 105.7(3) 2_655 2_655
S1 Ge1 S1 113.7(4) . 2_655
S20 Ge2 S20 109.3(4) . 2_655
S20 Ge2 S18 106.1(3) . .
S20 Ge2 S18 113.3(3) 2_655 .
S20 Ge2 S18 113.3(3) . 2_655
S20 Ge2 S18 106.1(3) 2_655 2_655
S18 Ge2 S18 109.0(4) . 2_655
S12 Ge3 S14 111.2(3) . .
S12 Ge3 S11 105.1(2) . .
S14 Ge3 S11 114.1(3) . .
S12 Ge3 S13 113.7(3) . .
S14 Ge3 S13 106.0(3) . .
S11 Ge3 S13 106.9(3) . .
S25 Ge4 S22 110.6(3) . .
S25 Ge4 S24 105.7(3) . .
S22 Ge4 S24 114.2(3) . .
S25 Ge4 S23 113.3(3) . .
S22 Ge4 S23 105.7(3) . .
S24 Ge4 S23 107.5(3) . .
S27 Ge5 S29 111.6(3) . .
S27 Ge5 S31 112.2(3) . .
S29 Ge5 S31 106.7(3) . .
S27 Ge5 S30 108.3(2) . .
S29 Ge5 S30 109.1(2) . .
S31 Ge5 S30 108.9(2) . .
S38 Ge6 S36 111.9(2) . .
S38 Ge6 S40 108.6(2) . .
S36 Ge6 S40 109.1(2) . .
S38 Ge6 S44 112.4(3) . .
S36 Ge6 S44 106.0(2) . .
S40 Ge6 S44 108.8(2) . .
S47 Ge7 S49 111.5(3) . .
S47 Ge7 S48 112.6(3) . .
S49 Ge7 S48 105.8(3) . .
S47 Ge7 S42 106.2(3) . .
S49 Ge7 S42 113.7(3) . .
S48 Ge7 S42 107.1(3) . .
S50 Ge8 S53 111.2(4) . .
S50 Ge8 S52 106.0(3) . .
S53 Ge8 S52 111.3(3) . .
S50 Ge8 S16 111.4(3) . 2_655
S53 Ge8 S16 105.6(3) . 2_655
S52 Ge8 S16 111.4(3) . 2_655
S57 Ge9 S59 111.5(3) . .
S57 Ge9 S60 112.5(3) . .
S59 Ge9 S60 106.0(2) . .
S57 Ge9 S61 108.4(2) . .
S59 Ge9 S61 109.2(2) . .
S60 Ge9 S61 109.3(2) . .
S54 Ge10 S7 113.5(3) . .
S54 Ge10 S5 110.8(3) . .
S7 Ge10 S5 105.2(3) . .
S54 Ge10 S56 105.2(3) . .
S7 Ge10 S56 107.2(3) . .
S5 Ge10 S56 115.2(3) . .
S8 Ge11 S66 112.3(3) . .
S8 Ge11 S72 112.1(3) . .
S66 Ge11 S72 106.0(2) . .
S8 Ge11 S68 108.5(2) . .
S66 Ge11 S68 109.1(2) . .
S72 Ge11 S68 108.8(2) . .
Ge1 S1 Sb1 93.7(2) . .
Ge1 S2 Sb2 94.1(2) . .
Sb2 S3 Sb1 101.8(2) . .
Sb14 S4 Sb1 100.3(2) 1_565 .
Ge10 S5 Sb2 90.8(3) . .
Sb3 S6 Sb2 100.2(2) . .
Ge10 S7 Sb3 93.9(3) . .
Ge11 S8 Sb4 94.7(2) . .
Ge11 S8 Sb3 94.4(2) . .
Sb4 S8 Sb3 82.45(17) . .
Sb3 S9 Sb4 101.0(2) . .
Sb5 S10 Sb4 100.5(2) . .
Ge3 S11 Sb4 93.1(2) . .
Ge3 S12 Sb5 91.3(2) . .
Ge3 S13 Sb6 93.1(2) . .
Ge3 S14 Sb7 91.0(2) . .
Sb9 S15 Sb5 101.3(2) 3 .
Ge8 S16 Sb5 94.5(2) 2_655 .
Sb7 S17 Sb6 100.4(2) . .
Ge2 S18 Sb7 93.4(3) . .
Sb7 S19 Sb8 101.3(2) . .
Ge2 S20 Sb8 93.9(3) . .
Sb8 S21 Sb16 100.1(2) . .
Ge4 S22 Sb8 91.0(3) . .
Ge4 S23 Sb16 93.6(3) . .
Ge4 S24 Sb10 93.5(3) . .
Ge4 S25 Sb9 90.9(3) . .
Sb9 S26 Sb10 100.1(2) . .
Ge5 S27 Sb10 94.4(2) . .
Ge5 S27 Sb14 94.7(2) . .
Sb10 S27 Sb14 82.40(16) . .
Sb14 S28 Sb10 101.3(2) . .
Ge5 S29 Sb11 97.4(2) . .
Ge5 S30 Sb12 96.8(2) . .
Ge5 S31 Sb13 97.2(2) . .
Sb11 S32 Sb12 103.8(2) . .
Sb13 S34 Sb12 103.5(2) . .
Sb11 S35 Sb15 103.0(3) . .
Ge6 S36 Sb15 97.2(2) . .
Sb15 S37 Sb18 103.6(2) . .
Ge6 S38 Sb16 94.6(2) . .
Ge6 S38 Sb17 94.4(2) . .
Sb16 S38 Sb17 82.51(17) . .
Sb16 S39 Sb17 101.4(2) . .
Ge6 S40 Sb18 96.9(2) . .
Sb20 S41 Sb17 100.2(2) . .
Ge7 S42 Sb17 92.8(2) . .
Ge6 S44 Sb19 96.8(2) . .
Sb19 S45 Sb18 103.5(2) . .
Sb19 S46 Sb13 103.2(3) . 3_455
Ge7 S47 Sb20 91.2(2) . .
Ge7 S48 Sb14 93.4(2) . 3_455
Ge7 S49 Sb1 91.3(2) . 3_445
Ge8 S50 Sb20 94.7(3) . .
Sb21 S51 Sb20 101.6(2) . .
Ge8 S52 Sb21 94.5(2) . .
Ge8 S53 Sb9 94.6(3) . 4
Ge10 S54 Sb21 91.3(3) . .
Sb21 S55 Sb22 100.5(2) . .
Ge10 S56 Sb22 92.9(3) . .
Ge9 S57 Sb6 94.4(2) . 3_455
Ge9 S57 Sb22 94.5(2) . .
Sb6 S57 Sb22 82.33(16) 3_455 .
Sb22 S58 Sb6 101.4(2) . 3_455
Ge9 S59 Sb23 97.5(2) . .
Ge9 S60 Sb25 96.6(2) . .
Ge9 S61 Sb24 96.8(2) . .
Sb26 S62 Sb23 103.0(3) . .
Sb23 S63 Sb24 103.8(2) . .
Sb25 S65 Sb24 103.1(2) . .
Ge11 S66 Sb26 97.5(2) . .
Sb26 S67 Sb28 103.8(2) . .
Ge11 S68 Sb28 96.6(2) . .
Sb27 S70 Sb28 103.4(2) . .
Sb27 S71 Sb25 103.1(3) . 3_545
Ge11 S72 Sb27 96.7(2) . .
C1 N1 H1A 109.5 . .
C1 N1 H1B 109.5 . .
H1A N1 H1B 109.5 . .
C1 N1 H1C 109.5 . .
H1A N1 H1C 109.5 . .
H1B N1 H1C 109.5 . .
C2 N2 H2A 109.5 . .
C2 N2 H2B 109.5 . .
H2A N2 H2B 109.5 . .
C2 N2 H2C 109.5 . .
H2A N2 H2C 109.5 . .
H2B N2 H2C 109.5 . .
C3 N3 H3A 109.5 . .
C3 N3 H3B 109.5 . .
H3A N3 H3B 109.5 . .
C3 N3 H3C 109.5 . .
H3A N3 H3C 109.5 . .
H3B N3 H3C 109.5 . .
C4 N4 H4A 109.5 . .
C4 N4 H4B 109.5 . .
H4A N4 H4B 109.5 . .
C4 N4 H4C 109.5 . .
H4A N4 H4C 109.5 . .
H4B N4 H4C 109.5 . .
C5 N5 H5A 109.5 . .
C5 N5 H5B 109.5 . .
H5A N5 H5B 109.5 . .
C5 N5 H5C 109.5 . .
H5A N5 H5C 109.5 . .
H5B N5 H5C 109.5 . .
C6 N6 H6A 109.5 . .
C6 N6 H6B 109.5 . .
H6A N6 H6B 109.5 . .
C6 N6 H6C 109.5 . .
H6A N6 H6C 109.5 . .
H6B N6 H6C 109.5 . .
C7 N7 H7A 109.5 . .
C7 N7 H7B 109.5 . .
H7A N7 H7B 109.5 . .
C7 N7 H7C 109.5 . .
H7A N7 H7C 109.5 . .
H7B N7 H7C 109.5 . .
C8 N8 H8A 109.5 . .
C8 N8 H8B 109.5 . .
H8A N8 H8B 109.5 . .
C8 N8 H8C 109.5 . .
H8A N8 H8C 109.5 . .
H8B N8 H8C 109.5 . .
C9 N9 H9A 109.5 . .
C9 N9 H9B 109.5 . .
H9A N9 H9B 109.5 . .
C9 N9 H9C 109.5 . .
H9A N9 H9C 109.5 . .
H9B N9 H9C 109.5 . .
C10 N10 H10A 109.5 . .
C10 N10 H10B 109.5 . .
H10A N10 H10B 109.5 . .
C10 N10 H10C 109.5 . .
H10A N10 H10C 109.5 . .
H10B N10 H10C 109.5 . .
C11 N11 H11A 109.5 . .
C11 N11 H11B 109.5 . .
H11A N11 H11B 109.5 . .
C11 N11 H11C 109.5 . .
H11A N11 H11C 109.5 . .
H11B N11 H11C 109.5 . .
C12 N12 H12A 109.5 . .
C12 N12 H12B 109.5 . .
H12A N12 H12B 109.5 . .
C12 N12 H12C 109.5 . .
H12A N12 H12C 109.5 . .
H12B N12 H12C 109.5 . .
C13 N13 H13A 109.5 . .
C13 N13 H13B 109.5 . .
H13A N13 H13B 109.5 . .
C13 N13 H13C 109.5 . .
H13A N13 H13C 109.5 . .
H13B N13 H13C 109.5 . .
C14 N14 H14A 109.5 . .
C14 N14 H14B 109.5 . .
H14A N14 H14B 109.5 . .
C14 N14 H14C 109.5 . .
H14A N14 H14C 109.5 . .
H14B N14 H14C 109.5 . .
C15 N15 H15A 109.5 . .
C15 N15 H15B 109.5 . .
H15A N15 H15B 109.5 . .
C15 N15 H15C 109.5 . .
H15A N15 H15C 109.5 . .
H15B N15 H15C 109.5 . .
C16 N16 H16A 109.5 . .
C16 N16 H16B 109.5 . .
H16A N16 H16B 109.5 . .
C16 N16 H16C 109.5 . .
H16A N16 H16C 109.5 . .
H16B N16 H16C 109.5 . .
N1 C1 H1D 109.5 . .
N1 C1 H1E 109.5 . .
H1D C1 H1E 109.5 . .
N1 C1 H1F 109.5 . .
H1D C1 H1F 109.5 . .
H1E C1 H1F 109.5 . .
N2 C2 H2D 109.5 . .
N2 C2 H2E 109.5 . .
H2D C2 H2E 109.5 . .
N2 C2 H2F 109.5 . .
H2D C2 H2F 109.5 . .
H2E C2 H2F 109.5 . .
N3 C3 H3D 109.5 . .
N3 C3 H3E 109.5 . .
H3D C3 H3E 109.5 . .
N3 C3 H3F 109.5 . .
H3D C3 H3F 109.5 . .
H3E C3 H3F 109.5 . .
N4 C4 H4D 109.5 . .
N4 C4 H4E 109.5 . .
H4D C4 H4E 109.5 . .
N4 C4 H4F 109.5 . .
H4D C4 H4F 109.5 . .
H4E C4 H4F 109.5 . .
N5 C5 H5D 109.5 . .
N5 C5 H5E 109.5 . .
H5D C5 H5E 109.5 . .
N5 C5 H5F 109.5 . .
H5D C5 H5F 109.5 . .
H5E C5 H5F 109.5 . .
N6 C6 H6D 109.5 . .
N6 C6 H6E 109.5 . .
H6D C6 H6E 109.5 . .
N6 C6 H6F 109.5 . .
H6D C6 H6F 109.5 . .
H6E C6 H6F 109.5 . .
N7 C7 H7D 109.5 . .
N7 C7 H7E 109.5 . .
H7D C7 H7E 109.5 . .
N7 C7 H7F 109.5 . .
H7D C7 H7F 109.5 . .
H7E C7 H7F 109.5 . .
N8 C8 H8D 109.5 . .
N8 C8 H8E 109.5 . .
H8D C8 H8E 109.5 . .
N8 C8 H8F 109.5 . .
H8D C8 H8F 109.5 . .
H8E C8 H8F 109.5 . .
N9 C9 H9D 109.5 . .
N9 C9 H9E 109.5 . .
H9D C9 H9E 109.5 . .
N9 C9 H9F 109.5 . .
H9D C9 H9F 109.5 . .
H9E C9 H9F 109.5 . .
N10 C10 H10D 109.5 . .
N10 C10 H10E 109.5 . .
H10D C10 H10E 109.5 . .
N10 C10 H10F 109.5 . .
H10D C10 H10F 109.5 . .
H10E C10 H10F 109.5 . .
N11 C11 H11D 109.5 . .
N11 C11 H11E 109.5 . .
H11D C11 H11E 109.5 . .
N11 C11 H11F 109.5 . .
H11D C11 H11F 109.5 . .
H11E C11 H11F 109.5 . .
N12 C12 H12D 109.5 . .
N12 C12 H12E 109.5 . .
H12D C12 H12E 109.5 . .
N12 C12 H12F 109.5 . .
H12D C12 H12F 109.5 . .
H12E C12 H12F 109.5 . .
N13 C13 H13D 109.5 . .
N13 C13 H13E 109.5 . .
H13D C13 H13E 109.5 . .
N13 C13 H13F 109.5 . .
H13D C13 H13F 109.5 . .
H13E C13 H13F 109.5 . .
N14 C14 H14D 109.5 . .
N14 C14 H14E 109.5 . .
H14D C14 H14E 109.5 . .
N14 C14 H14F 109.5 . .
H14D C14 H14F 109.5 . .
H14E C14 H14F 109.5 . .
N15 C15 H15D 109.5 . .
N15 C15 H15E 109.5 . .
H15D C15 H15E 109.5 . .
N15 C15 H15F 109.5 . .
H15D C15 H15F 109.5 . .
H15E C15 H15F 109.5 . .
N16 C16 H16D 109.5 . .
N16 C16 H16E 109.5 . .
H16D C16 H16E 109.5 . .
N16 C16 H16F 109.5 . .
H16D C16 H16F 109.5 . .
H16E C16 H16F 109.5 . .
C17 N17 H17A 109.5 . .
C17 N17 H17B 109.5 . .
H17A N17 H17B 109.5 . .
C17 N17 H17C 109.5 . .
H17A N17 H17C 109.5 . .
H17B N17 H17C 109.5 . .
N17 C17 H17D 109.5 . .
N17 C17 H17E 109.5 . .
H17D C17 H17E 109.5 . .
N17 C17 H17F 109.5 . .
H17D C17 H17F 109.5 . .
H17E C17 H17F 109.5 . .
C18 N18 H18G 109.5 . .
C18 N18 H18J 109.5 . .
H18G N18 H18J 109.5 . .
C18 N18 H18K 109.5 . .
H18G N18 H18K 109.5 . .
H18J N18 H18K 109.5 . .
N18 C18 H18M 109.5 . .
N18 C18 H18H 109.5 . .
H18M C18 H18H 109.5 . .
N18 C18 H18I 109.5 . .
H18M C18 H18I 109.5 . .
H18H C18 H18I 109.5 . .
C20 N20 H20A 109.5 . .
C20 N20 H20B 109.5 . .
H20A N20 H20B 109.5 . .
C20 N20 H20C 109.5 . .
H20A N20 H20C 109.5 . .
H20B N20 H20C 109.5 . .
N20 C20 H20D 109.5 . .
N20 C20 H20E 109.5 . .
H20D C20 H20E 109.5 . .
N20 C20 H20F 109.5 . .
H20D C20 H20F 109.5 . .
H20E C20 H20F 109.5 . .
C19 N19 H19F 109.5 . .
C19 N19 H19C 109.5 . .
H19F N19 H19C 109.5 . .
C19 N19 H19D 109.5 . .
H19F N19 H19D 109.5 . .
H19C N19 H19D 109.5 . .
N19 C19 H19A 109.5 . .
N19 C19 H19B 109.5 . .
H19A C19 H19B 109.5 . .
N19 C19 H19E 109.5 . .
H19A C19 H19E 109.5 . .
H19B C19 H19E 109.5 . .
C17B N17B H17G 109.5 . .
C17B N17B H17J 109.5 . .
H17G N17B H17J 109.5 . .
C17B N17B H17K 109.5 . .
H17G N17B H17K 109.5 . .
H17J N17B H17K 109.5 . .
N17B C17B H17M 109.5 . .
N17B C17B H17H 109.5 . .
H17M C17B H17H 109.5 . .
N17B C17B H17I 109.5 . .
H17M C17B H17I 109.5 . .
H17H C17B H17I 109.5 . .
C18B N18B H18C 109.5 . .
C18B N18B H18D 109.5 . .
H18C N18B H18D 109.5 . .
C18B N18B H18E 109.5 . .
H18C N18B H18E 109.5 . .
H18D N18B H18E 109.5 . .
N18B C18B H18A 109.5 . .
N18B C18B H18B 109.5 . .
H18A C18B H18B 109.5 . .
N18B C18B H18F 109.5 . .
H18A C18B H18F 109.5 . .
H18B C18B H18F 109.5 . .
C19B N19B H19M 109.5 . .
C19B N19B H19H 109.5 . .
H19M N19B H19H 109.5 . .
C19B N19B H19I 109.5 . .
H19M N19B H19I 109.5 . .
H19H N19B H19I 109.5 . .
N19B C19B H19G 109.5 . .
N19B C19B H19J 109.5 . .
H19G C19B H19J 109.5 . .
N19B C19B H19K 109.5 . .
H19G C19B H19K 109.5 . .
H19J C19B H19K 109.5 . .
C20B N20B H20M 109.5 . .
C20B N20B H20I 109.5 . .
H20M N20B H20I 109.5 . .
C20B N20B H20J 109.5 . .
H20M N20B H20J 109.5 . .
H20I N20B H20J 109.5 . .
N20B C20B H20G 109.5 . .
N20B C20B H20K 109.5 . .
H20G C20B H20K 109.5 . .
N20B C20B H20H 109.5 . .
H20G C20B H20H 109.5 . .
H20K C20B H20H 109.5 . .

loop_
_geom_bond_atom_site_label_1
_geom_bond_atom_site_label_2
_geom_bond_distance
_geom_bond_site_symmetry_2
Sb1 S4 2.455(6) .
Sb1 S3 2.458(6) .
Sb1 S1 2.627(7) .
Sb1 S49 2.904(7) 3
Sb2 S6 2.452(6) .
Sb2 S3 2.457(6) .
Sb2 S2 2.619(7) .
Sb2 S5 2.918(8) .
Sb3 S6 2.452(6) .
Sb3 S9 2.467(6) .
Sb3 S7 2.576(7) .
Sb3 S8 2.901(7) .
Sb4 S10 2.456(6) .
Sb4 S9 2.478(6) .
Sb4 S11 2.572(6) .
Sb4 S8 2.891(7) .
Sb5 S10 2.443(6) .
Sb5 S15 2.474(6) .
Sb5 S16 2.611(7) .
Sb5 S12 2.913(7) .
Sb6 S17 2.453(6) .
Sb6 S58 2.470(6) 3_545
Sb6 S13 2.590(7) .
Sb6 S57 2.899(6) 3_545
Sb7 S17 2.441(6) .
Sb7 S19 2.466(6) .
Sb7 S18 2.626(7) .
Sb7 S14 2.918(7) .
Sb8 S21 2.445(6) .
Sb8 S19 2.467(6) .
Sb8 S20 2.631(7) .
Sb8 S22 2.914(8) .
Sb9 S26 2.452(6) .
Sb9 S15 2.469(6) 3_445
Sb9 S53 2.617(7) 4_545
Sb9 S25 2.907(8) .
Sb10 S26 2.459(6) .
Sb10 S28 2.472(6) .
Sb10 S24 2.575(7) .
Sb10 S27 2.897(7) .
Sb11 S32 2.372(6) .
Sb11 S35 2.449(7) .
Sb11 S29 2.548(6) .
Sb12 S33 2.327(6) .
Sb12 S30 2.501(6) .
Sb12 S32 2.858(7) .
Sb12 S34 2.874(7) .
Sb13 S34 2.383(6) .
Sb13 S46 2.445(8) 3_545
Sb13 S31 2.566(7) .
Sb14 S4 2.447(6) 1_545
Sb14 S28 2.464(6) .
Sb14 S48 2.579(6) 3_545
Sb14 S27 2.899(6) .
Sb15 S37 2.377(7) .
Sb15 S35 2.455(7) .
Sb15 S36 2.562(6) .
Sb16 S21 2.453(6) .
Sb16 S39 2.461(6) .
Sb16 S23 2.590(8) .
Sb16 S38 2.898(6) .
Sb17 S41 2.454(6) .
Sb17 S39 2.477(6) .
Sb17 S42 2.582(7) .
Sb17 S38 2.899(7) .
Sb18 S43 2.337(6) .
Sb18 S40 2.500(6) .
Sb18 S45 2.861(7) .
Sb18 S37 2.872(7) .
Sb19 S45 2.384(7) .
Sb19 S46 2.442(8) .
Sb19 S44 2.561(7) .
Sb20 S41 2.456(6) .
Sb20 S51 2.469(7) .
Sb20 S50 2.620(7) .
Sb20 S47 2.915(7) .
Sb21 S55 2.448(6) .
Sb21 S51 2.465(6) .
Sb21 S52 2.622(7) .
Sb21 S54 2.893(8) .
Sb22 S55 2.453(7) .
Sb22 S58 2.463(6) .
Sb22 S56 2.588(7) .
Sb22 S57 2.901(6) .
Sb23 S63 2.376(7) .
Sb23 S62 2.452(7) .
Sb23 S59 2.563(6) .
Sb24 S64 2.351(7) .
Sb24 S61 2.494(6) .
Sb24 S63 2.864(7) .
Sb24 S65 2.870(7) .
Sb25 S65 2.382(7) .
Sb25 S71 2.458(8) 3_455
Sb25 S60 2.574(6) .
Sb26 S67 2.378(6) .
Sb26 S62 2.444(7) .
Sb26 S66 2.556(6) .
Sb27 S70 2.376(6) .
Sb27 S71 2.443(8) .
Sb27 S72 2.562(7) .
Sb28 S69 2.345(7) .
Sb28 S68 2.501(6) .
Sb28 S70 2.860(7) .
Sb28 S67 2.873(7) .
Ge1 S2 2.204(7) .
Ge1 S2 2.204(7) 2_655
Ge1 S1 2.205(7) .
Ge1 S1 2.205(7) 2_655
Ge2 S20 2.203(7) .
Ge2 S20 2.203(7) 2_655
Ge2 S18 2.219(7) .
Ge2 S18 2.219(7) 2_655
Ge3 S12 2.186(7) .
Ge3 S14 2.206(7) .
Ge3 S11 2.224(7) .
Ge3 S13 2.224(7) .
Ge4 S25 2.194(7) .
Ge4 S22 2.202(8) .
Ge4 S24 2.202(7) .
Ge4 S23 2.214(7) .
Ge5 S27 2.177(6) .
Ge5 S29 2.204(6) .
Ge5 S31 2.207(6) .
Ge5 S30 2.227(6) .
Ge6 S38 2.178(6) .
Ge6 S36 2.201(6) .
Ge6 S40 2.225(6) .
Ge6 S44 2.225(6) .
Ge7 S47 2.183(7) .
Ge7 S49 2.207(7) .
Ge7 S48 2.216(7) .
Ge7 S42 2.226(7) .
Ge8 S50 2.182(7) .
Ge8 S53 2.186(7) .
Ge8 S52 2.189(7) .
Ge8 S16 2.197(7) 2_655
Ge9 S57 2.184(6) .
Ge9 S59 2.192(6) .
Ge9 S60 2.210(6) .
Ge9 S61 2.226(6) .
Ge10 S54 2.196(7) .
Ge10 S7 2.211(7) .
Ge10 S5 2.213(8) .
Ge10 S56 2.215(7) .
Ge11 S8 2.177(7) .
Ge11 S66 2.200(6) .
Ge11 S72 2.218(6) .
Ge11 S68 2.229(6) .
S4 Sb14 2.447(6) 1_565
S15 Sb9 2.469(6) 3
S16 Ge8 2.197(7) 2_655
S46 Sb13 2.445(8) 3_455
S48 Sb14 2.579(6) 3_455
S49 Sb1 2.904(7) 3_445
S53 Sb9 2.617(7) 4
S57 Sb6 2.899(6) 3_455
S58 Sb6 2.470(6) 3_455
S71 Sb25 2.458(8) 3_545
N1 C1 1.46(4) .
N1 H1A 0.8900 .
N1 H1B 0.8900 .
N1 H1C 0.8900 .
N2 C2 1.36(4) .
N2 H2A 0.8900 .
N2 H2B 0.8900 .
N2 H2C 0.8900 .
N3 C3 1.44(4) .
N3 H3A 0.8900 .
N3 H3B 0.8900 .
N3 H3C 0.8900 .
N4 C4 1.56(4) .
N4 H4A 0.8900 .
N4 H4B 0.8900 .
N4 H4C 0.8900 .
N5 C5 1.41(4) .
N5 H5A 0.8900 .
N5 H5B 0.8900 .
N5 H5C 0.8900 .
N6 C6 1.39(4) .
N6 H6A 0.8900 .
N6 H6B 0.8900 .
N6 H6C 0.8900 .
N7 C7 1.50(4) .
N7 H7A 0.8900 .
N7 H7B 0.8900 .
N7 H7C 0.8900 .
N8 C8 1.53(4) .
N8 H8A 0.8900 .
N8 H8B 0.8900 .
N8 H8C 0.8900 .
N9 C9 1.31(4) .
N9 H9A 0.8900 .
N9 H9B 0.8900 .
N9 H9C 0.8900 .
N10 C10 1.33(4) .
N10 H10A 0.8900 .
N10 H10B 0.8900 .
N10 H10C 0.8900 .
N11 C11 1.37(4) .
N11 H11A 0.8900 .
N11 H11B 0.8900 .
N11 H11C 0.8900 .
N12 C12 1.42(4) .
N12 H12A 0.8900 .
N12 H12B 0.8900 .
N12 H12C 0.8900 .
N13 C13 1.40(4) .
N13 H13A 0.8900 .
N13 H13B 0.8900 .
N13 H13C 0.8900 .
N14 C14 1.54(4) .
N14 H14A 0.8900 .
N14 H14B 0.8900 .
N14 H14C 0.8900 .
N15 C15 1.46(4) .
N15 H15A 0.8900 .
N15 H15B 0.8900 .
N15 H15C 0.8900 .
N16 C16 1.43(4) .
N16 H16A 0.8900 .
N16 H16B 0.8900 .
N16 H16C 0.8900 .
C1 H1D 0.9600 .
C1 H1E 0.9600 .
C1 H1F 0.9600 .
C2 H2D 0.9600 .
C2 H2E 0.9600 .
C2 H2F 0.9600 .
C3 H3D 0.9600 .
C3 H3E 0.9600 .
C3 H3F 0.9600 .
C4 H4D 0.9600 .
C4 H4E 0.9600 .
C4 H4F 0.9600 .
C5 H5D 0.9600 .
C5 H5E 0.9600 .
C5 H5F 0.9600 .
C6 H6D 0.9600 .
C6 H6E 0.9600 .
C6 H6F 0.9600 .
C7 H7D 0.9600 .
C7 H7E 0.9600 .
C7 H7F 0.9600 .
C8 H8D 0.9600 .
C8 H8E 0.9600 .
C8 H8F 0.9600 .
C9 H9D 0.9600 .
C9 H9E 0.9600 .
C9 H9F 0.9600 .
C10 H10D 0.9600 .
C10 H10E 0.9600 .
C10 H10F 0.9600 .
C11 H11D 0.9600 .
C11 H11E 0.9600 .
C11 H11F 0.9600 .
C12 H12D 0.9600 .
C12 H12E 0.9600 .
C12 H12F 0.9600 .
C13 H13D 0.9600 .
C13 H13E 0.9600 .
C13 H13F 0.9600 .
C14 H14D 0.9600 .
C14 H14E 0.9600 .
C14 H14F 0.9600 .
C15 H15D 0.9600 .
C15 H15E 0.9600 .
C15 H15F 0.9600 .
C16 H16D 0.9600 .
C16 H16E 0.9600 .
C16 H16F 0.9600 .
N17 C17 1.402(10) .
N17 H17A 0.8900 .
N17 H17B 0.8900 .
N17 H17C 0.8900 .
C17 H17D 0.9600 .
C17 H17E 0.9600 .
C17 H17F 0.9600 .
N18 C18 1.403(10) .
N18 H18G 0.8900 .
N18 H18J 0.8900 .
N18 H18K 0.8900 .
C18 H18M 0.9600 .
C18 H18H 0.9600 .
C18 H18I 0.9600 .
N20 C20 1.406(10) .
N20 H20A 0.8900 .
N20 H20B 0.8900 .
N20 H20C 0.8900 .
C20 H20D 0.9600 .
C20 H20E 0.9600 .
C20 H20F 0.9600 .
N19 C19 1.403(10) .
N19 H19F 0.8900 .
N19 H19C 0.8900 .
N19 H19D 0.8900 .
C19 H19A 0.9600 .
C19 H19B 0.9600 .
C19 H19E 0.9600 .
N17B C17B 1.398(10) .
N17B H17G 0.8900 .
N17B H17J 0.8900 .
N17B H17K 0.8900 .
C17B H17M 0.9600 .
C17B H17H 0.9600 .
C17B H17I 0.9600 .
N18B C18B 1.401(10) .
N18B H18C 0.8900 .
N18B H18D 0.8900 .
N18B H18E 0.8900 .
C18B H18A 0.9600 .
C18B H18B 0.9600 .
C18B H18F 0.9600 .
N19B C19B 1.400(10) .
N19B H19M 0.8900 .
N19B H19H 0.8900 .
N19B H19I 0.8900 .
C19B H19G 0.9600 .
C19B H19J 0.9600 .
C19B H19K 0.9600 .
N20B C20B 1.397(10) .
N20B H20M 0.8900 .
N20B H20I 0.8900 .
N20B H20J 0.8900 .
C20B H20G 0.9600 .
C20B H20K 0.9600 .
C20B H20H 0.9600 .

loop_
_geom_hbond_atom_site_label_D
_geom_hbond_atom_site_label_H
_geom_hbond_atom_site_label_A
_geom_hbond_distance_DH
_geom_hbond_distance_HA
_geom_hbond_distance_DA
_geom_hbond_angle_DHA
_geom_hbond_site_symmetry_A
N1 H1A S69 0.89 2.38 3.25(3) 166.0 .
N1 H1B S19 0.89 2.48 3.30(3) 154.2 .
N1 H1B S21 0.89 3.00 3.51(3) 118.6 .
N1 H1C S14 0.89 2.93 3.53(3) 126.4 .
N1 H1C S70 0.89 2.73 3.40(3) 132.0 .
N2 H2A S10 0.89 2.72 3.52(3) 150.4 3_445
N2 H2A S15 0.89 2.77 3.32(3) 121.7 3_445
N2 H2B S25 0.89 2.75 3.55(3) 149.8 .
N2 H2B S37 0.89 2.96 3.46(3) 117.6 .
N2 H2C S43 0.89 2.43 3.28(3) 159.1 .
N3 H3A S43 0.89 2.39 3.26(3) 167.4 .
N3 H3B S45 0.89 2.80 3.46(3) 132.7 .
N3 H3B S49 0.89 2.89 3.58(3) 134.8 .
N3 H3C S3 0.89 2.58 3.30(3) 137.7 3_445
N3 H3C S6 0.89 2.78 3.46(3) 134.9 3_445
N4 H4A S41 0.89 2.74 3.54(3) 151.2 .
N4 H4B S67 0.89 2.80 3.34(3) 120.4 .
N4 H4B S69 0.89 2.59 3.28(3) 134.4 .
N4 H4C S51 0.89 2.82 3.27(3) 113.2 .
N4 H4C S54 0.89 2.69 3.52(3) 155.3 .
N5 H5A S64 0.89 2.48 3.37(3) 172.6 7_565
N5 H5B S31 0.89 2.46 3.34(3) 167.5 7
N5 H5C S44 0.89 2.60 3.33(3) 140.3 .
N6 H6A S59 0.89 2.42 3.29(4) 166.6 .
N6 H6B S33 0.89 2.49 3.36(4) 167.6 3_455
N6 H6C S66 0.89 2.73 3.40(3) 132.8 7_565
N6 H6C S67 0.89 2.95 3.56(4) 126.7 7_565
N7 H7A S69 0.89 2.39 3.28(4) 175.0 .
N7 H7B S36 0.89 2.41 3.28(4) 165.5 .
N7 H7C S60 0.89 2.56 3.28(3) 138.0 7_565
N7 H7C S65 0.89 3.02 3.52(3) 116.7 7_565
N8 H8A S33 0.89 2.46 3.33(3) 163.3 .
N8 H8B S34 0.89 2.93 3.41(3) 116.3 .
N8 H8B S47 0.89 2.68 3.48(3) 150.3 3_545
N8 H8C S51 0.89 2.61 3.23(3) 127.6 3_545
N8 H8C S55 0.89 2.78 3.51(3) 140.5 3_545
N9 H9A S66 0.89 2.49 3.37(4) 167.0 5_665
N9 H9B S31 0.89 2.65 3.32(3) 131.8 .
N9 H9C S43 0.89 2.49 3.38(3) 173.8 7
N10 H10A S63 0.89 2.71 3.40(3) 134.8 .
N10 H10B S3 0.89 2.49 3.33(3) 157.5 .
N10 H10C S64 0.89 2.39 3.24(3) 158.9 .
N11 H11A S33 0.89 2.49 3.38(4) 176.3 5_665
N11 H11B S70 0.89 3.03 3.52(3) 116.3 .
N11 H11B S72 0.89 2.61 3.31(4) 136.0 .
N11 H11C S60 0.89 2.44 3.33(4) 172.8 7_565
N12 H12A S43 0.89 2.49 3.36(4) 166.9 3
N12 H12B S72 0.89 2.45 3.32(3) 166.0 .
N12 H12C S29 0.89 2.66 3.33(3) 132.9 5_665
N12 H12C S32 0.89 2.90 3.51(4) 126.9 5_665
N13 H13A S44 0.89 2.36 3.23(4) 165.6 .
N13 H13B S69 0.89 2.48 3.32(3) 158.5 .
N13 H13C S59 0.89 2.55 3.39(3) 158.8 7_565
N14 H14A S32 0.89 2.72 3.45(3) 139.3 .
N14 H14B S33 0.89 2.39 3.23(3) 156.3 .
N14 H14C S17 0.89 2.99 3.45(3) 114.1 .
N14 H14C S19 0.89 2.40 3.24(3) 157.2 .
N15 H15A S26 0.89 2.72 3.54(3) 152.4 3
N15 H15B S12 0.89 2.78 3.59(3) 150.7 .
N15 H15C S64 0.89 2.47 3.19(3) 138.4 3_545
N15 H15C S65 0.89 2.90 3.34(3) 112.4 3_545
N16 H16A S37 0.89 2.68 3.56(3) 169.5 7
N16 H16B S36 0.89 2.84 3.35(3) 117.8 7
N16 H16B S64 0.89 2.72 3.29(3) 122.5 1_545
N16 H16C S29 0.89 2.77 3.30(3) 119.4 .
C1 H1F S20 0.96 2.87 3.67(4) 141.8 .
C2 H2E S40 0.96 2.95 3.66(4) 132.3 .
C3 H3D S2 0.97 2.95 3.78(4) 143.2 3_445
C4 H4E S50 0.97 2.83 3.78(5) 167.3 .
C8 H8E S52 0.96 2.71 3.66(3) 173.1 3_545
C9 H9F S5 0.96 2.99 3.65(3) 126.9 5_665
C10 H10E S1 0.96 2.79 3.63(3) 147.0 .
C14 H14F S18 0.96 2.78 3.61(4) 144.3 .
N17 H17A S42 0.89 2.90 3.68(4) 147.5 2_655
C17 H17D S39 0.96 2.71 3.48(7) 138.5 2_655
C17 H17E S13 0.96 2.69 3.50(6) 142.6 .
C17 H17F S41 0.96 2.72 3.55(7) 145.9 2_655
N18 H18K S26 0.89 2.56 3.43(6) 166.6 .
C18 H18H S48 0.96 2.91 3.56(6) 126.4 4_545
N20 H20C S10 0.89 2.77 3.60(6) 154.6 2_655
C20 H20D S16 0.96 2.79 3.53(6) 134.1 2_655
C20 H20F S2 0.96 2.58 3.50(6) 160.9 2_655
N19 H19C S56 0.89 2.90 3.77(6) 167.0 4_545
C19 H19A S55 0.96 2.64 3.45(7) 143.0 4_545
C19 H19A S58 0.96 2.94 3.58(7) 125.2 4_545
C19 H19E S52 0.96 3.02 3.65(8) 124.3 4_545
N17B H17G S20 0.89 2.78 3.45(6) 133.3 2_655
N17B H17J S11 0.89 2.63 3.34(5) 136.5 .
C17B H17M S50 0.96 2.81 3.55(7) 134.8 2_655
C17B H17H S13 0.96 2.68 3.39(7) 130.5 .
C17B H17H N19B 0.96 2.34 3.08(8) 134.2 2_655
N18B H18D S42 0.89 2.84 3.33(7) 115.8 4_545
C18B H18A S1 0.97 2.89 3.40(10) 114.0 1_545
N19B H19M S13 0.89 2.80 3.63(6) 156.4 2_655
C19B H19G S23 0.96 2.86 3.48(8) 123.4 .
C19B H19K S17 0.96 2.89 3.75(9) 150.5 2_655
C19B H19K S58 0.96 2.68 3.32(8) 125.0 4_545
N20B H20J S10 0.89 2.65 3.48(6) 154.9 2_655
C20B H20K S7 0.96 2.94 3.69(7) 136.7 .
C20B H20H S50 0.96 2.85 3.55(7) 130.6 .
C20B H20H N17B 0.96 2.66 3.14(8) 112.0 2_655

loop_
_platon_squeeze_void_nr
_platon_squeeze_void_average_x
_platon_squeeze_void_average_y
_platon_squeeze_void_average_z
_platon_squeeze_void_volume
_platon_squeeze_void_count_electrons
_platon_squeeze_void_content
1 0.500 0.062 0.250 7 5 ' '
2 0.000 0.097 0.250 39 19 ' '
3 0.667 0.100 0.729 37 20 ' '
4 0.333 0.100 0.771 37 19 ' '
5 1.000 0.222 0.750 117 69 ' '
6 0.500 0.278 0.250 117 69 ' '
7 0.167 0.400 0.229 37 17 ' '
8 0.833 0.400 0.271 37 16 ' '
9 0.500 0.403 0.750 39 17 ' '
10 0.000 0.437 0.750 7 6 ' '
11 0.000 0.562 0.250 7 5 ' '
12 0.500 0.597 0.250 39 19 ' '
13 0.167 0.600 0.729 37 20 ' '
14 0.833 0.600 0.771 37 19 ' '
15 0.500 0.722 0.750 117 69 ' '
16 0.000 0.778 0.250 117 69 ' '
17 0.667 0.900 0.229 37 17 ' '
18 0.333 0.900 0.271 37 16 ' '
19 0.000 0.903 0.750 39 17 ' '
20 0.500 0.937 0.750 7 6 ' '
